data_4112628
loop_
_publ_author_name
'Takashi Ooi'
'Daisuke Ohara'
'Masazumi Tamura'
'Keiji Maruoka'

_publ_contact_author_email maruoka@kuchem.kyoto-u.ac.jp
_publ_contact_author_fax +81-75-753-4000
_publ_contact_author_name 'Keiji Maruoka'
_publ_contact_author_phone +81-75-753-4041
_publ_section_title
;
 Design of New Chiral Phase-Transfer Catalysts with Dual Functions for
 Highly Enantioselective Epoxidation of \a,\b-Unsaturated Ketones
;
_journal_name_full 'Journal of the American Chemical Society'
_journal_page_first 6844
_journal_page_last 6845
_journal_paper_doi 10.1021/ja048600b
_journal_volume 126
_journal_year 2004
_chemical_absolute_configuration 'CHOOSE rm ad rmad syn or unk'
_chemical_formula_moiety 'C152 H112.50 F6 N O4.25 P '
_chemical_formula_sum 'C152 H112.5 F6 N O4.25 P'
_chemical_formula_weight 2166.03
_space_group_IT_number 19
_symmetry_cell_setting orthorhombic
_symmetry_Int_Tables_number 19
_symmetry_space_group_name_Hall 'P 2ac 2ab'
_symmetry_space_group_name_H-M 'P 21 21 21'
_audit_creation_date 2003-12-25
_audit_creation_method 'by CrystalStructure 2003'
_cell_angle_alpha 90
_cell_angle_beta 90
_cell_angle_gamma 90
_cell_formula_units_Z 4
_cell_length_a 17.3108(7)
_cell_length_b 18.1981(9)
_cell_length_c 40.7902(13)
_cell_measurement_reflns_used 80854
_cell_measurement_temperature 293.1
_cell_measurement_theta_max 31.5
_cell_measurement_theta_min 1.7
_cell_volume 12849.9(9)
_computing_cell_refinement PROCESS
_computing_data_collection PROCESS
_computing_data_reduction CrystalStructure
_computing_publication_material 'CrystalStructure 2003'
_computing_structure_refinement CRYSTALS
_diffrn_detector_area_resol_mean 10.00
_diffrn_measured_fraction_theta_full 0.9983
_diffrn_measured_fraction_theta_max 0.9990
_diffrn_measurement_device_type 'Rigaku RAXIS-UNKNOWN'
_diffrn_measurement_method \w
_diffrn_radiation_type 'Mo K\a'
_diffrn_radiation_wavelength 0.7107
_diffrn_reflns_av_R_equivalents 0.068
_diffrn_reflns_limit_h_max 25
_diffrn_reflns_limit_h_min -21
_diffrn_reflns_limit_k_max 26
_diffrn_reflns_limit_k_min -26
_diffrn_reflns_limit_l_max 59
_diffrn_reflns_limit_l_min -59
_diffrn_reflns_number 161437
_diffrn_reflns_theta_full 25.00
_diffrn_reflns_theta_max 31.50
_exptl_absorpt_coefficient_mu 0.084
_exptl_absorpt_correction_T_max 0.983
_exptl_absorpt_correction_T_min 0.823
_exptl_absorpt_correction_type multi-scan
_exptl_absorpt_process_details
;
    Higashi, T. (1995). Program for Absorption Correction.
    Rigaku Corporation, Tokyo, Japan.
;
_exptl_crystal_colour colorless
_exptl_crystal_density_diffrn 1.120
_exptl_crystal_description prism
_exptl_crystal_F_000 4538.00
_exptl_crystal_size_max 0.20
_exptl_crystal_size_mid 0.20
_exptl_crystal_size_min 0.20
_refine_diff_density_max 1.54
_refine_diff_density_min -0.95
_refine_ls_abs_structure_details 'Flack, H. D. (1983), Acta Cryst. A39, 876-881.  19822 Friedel Pairs'
_refine_ls_abs_structure_Flack 0.1(2)
_refine_ls_extinction_method none
_refine_ls_goodness_of_fit_ref 1.002
_refine_ls_hydrogen_treatment refall
_refine_ls_number_parameters 1528
_refine_ls_number_reflns 18992
_refine_ls_R_factor_gt 0.0810
_refine_ls_shift/su_max 0.0090
_refine_ls_structure_factor_coef F
_refine_ls_weighting_details 'w = 1/[0.0074Fo^2^ + 1.0000\s(Fo^2^)]'
_refine_ls_weighting_scheme calc
_refine_ls_wR_factor_ref 0.1200
_reflns_number_gt 18788
_reflns_number_total 42673
_reflns_threshold_expression F^2^>2.0\s(F^2^)
_cod_data_source_file ja048600bsi20040311_101934.cif
_cod_data_source_block '__ohhara'
_cod_original_sg_symbol_Hall p_2ac_2ab
_cod_original_formula_sum 'C152 H112.50 F6 N O4.25 P '
_cod_database_code 4112628

loop_
_symmetry_equiv_pos_site_id
_symmetry_equiv_pos_as_xyz
1 +X,+Y,+Z
2 1/2+X,1/2-Y,-Z
3 -X,1/2+Y,1/2-Z
4 1/2-X,-Y,1/2+Z

loop_
_atom_site_label
_atom_site_type_symbol
_atom_site_fract_x
_atom_site_fract_y
_atom_site_fract_z
_atom_site_U_iso_or_equiv
_atom_site_adp_type
_atom_site_occupancy
_atom_site_symmetry_multiplicity
_atom_site_calc_flag
_atom_site_refinement_flags
P(1) P 0.64634(8) 0.35382(10) 0.95770(4) 0.0587(4) Uani 1.00 1 d .
F(1) F 0.6635(2) 0.3871(2) 0.99292(8) 0.0600(10) Uani 1.00 1 d .
F(2) F 0.5662(2) 0.3971(2) 0.95663(9) 0.0729(11) Uani 1.00 1 d .
F(3) F 0.6053(2) 0.2840(2) 0.97341(10) 0.0750(12) Uani 1.00 1 d .
F(4) F 0.7268(2) 0.3116(3) 0.95818(10) 0.0821(13) Uani 1.00 1 d .
F(5) F 0.6895(2) 0.4238(2) 0.94104(9) 0.0741(12) Uani 1.00 1 d .
F(6) F 0.6303(2) 0.3219(3) 0.92168(9) 0.089(1) Uani 1.00 1 d .
O(1) O 0.8550(2) 0.1357(2) 0.85726(8) 0.0364(8) Uani 1.00 1 d .
O(2) O 0.8447(2) 0.4708(2) 0.93939(8) 0.0356(8) Uani 1.00 1 d .
O(3) O 1.1095(2) 0.2218(2) 0.89668(11) 0.0583(12) Uani 1.00 1 d .
O(4) O 0.2316(4) 0.5814(4) 0.6954(2) 0.080(2) Uiso 0.75 1 d P
O(5) O 0.709(2) -0.329(2) 0.8531(11) 0.17(1) Uiso 0.25 1 d P
O(6) O 0.3070(12) 0.4969(12) 0.6822(5) 0.082(5) Uiso 0.25 1 d P
N(1) N 0.8950(2) 0.3010(2) 0.89810(9) 0.0294(9) Uani 1.00 1 d .
C(1) C 0.8557(2) 0.2319(2) 0.91116(11) 0.0281(10) Uani 1.00 1 d .
C(2) C 0.9142(2) 0.1764(2) 0.92267(10) 0.0285(10) Uani 1.00 1 d .
C(3) C 0.9327(2) 0.1101(2) 0.90640(11) 0.0286(10) Uani 1.00 1 d .
C(4) C 0.9884(2) 0.0652(2) 0.92053(11) 0.0329(11) Uani 1.00 1 d .
C(5) C 1.0240(2) 0.0810(2) 0.94995(11) 0.0342(11) Uani 1.00 1 d .
C(6) C 1.0039(2) 0.1449(2) 0.96640(11) 0.0334(11) Uani 1.00 1 d .
C(7) C 0.9493(2) 0.1930(2) 0.95289(11) 0.0303(10) Uani 1.00 1 d .
C(8) C 0.9237(2) 0.2570(2) 0.97262(11) 0.0317(11) Uani 1.00 1 d .
C(9) C 0.9031(3) 0.2444(3) 1.00493(11) 0.0359(12) Uani 1.00 1 d .
C(10) C 0.8789(3) 0.3008(2) 1.02447(11) 0.0344(11) Uani 1.00 1 d .
C(11) C 0.8748(2) 0.3711(3) 1.01196(11) 0.0346(11) Uani 1.00 1 d .
C(12) C 0.8958(2) 0.3866(2) 0.97986(11) 0.0309(11) Uani 1.00 1 d .
C(13) C 0.9194(2) 0.3286(2) 0.95924(11) 0.0315(11) Uani 1.00 1 d .
C(14) C 0.9468(2) 0.3370(2) 0.92440(10) 0.0294(10) Uani 1.00 1 d .
C(15) C 0.8884(2) 0.0783(2) 0.87707(11) 0.0318(11) Uani 1.00 1 d .
C(16) C 0.9430(2) 0.0377(3) 0.85326(11) 0.0337(11) Uani 1.00 1 d .
C(17) C 0.9178(2) -0.0257(3) 0.83683(11) 0.0349(11) Uani 1.00 1 d .
C(18) C 0.9644(3) -0.0580(3) 0.81271(12) 0.0401(12) Uani 1.00 1 d .
C(19) C 1.0360(3) -0.0259(3) 0.80577(12) 0.0412(12) Uani 1.00 1 d .
C(20) C 1.0608(3) 0.0380(3) 0.82173(12) 0.0396(12) Uani 1.00 1 d .
C(21) C 1.0138(2) 0.0676(3) 0.84566(11) 0.0351(11) Uani 1.00 1 d .
C(22) C 0.9379(3) -0.1251(3) 0.79546(12) 0.0404(12) Uani 1.00 1 d .
C(23) C 0.8908(3) -0.1763(3) 0.81076(12) 0.0434(13) Uani 1.00 1 d .
C(24) C 0.8670(3) -0.2394(3) 0.7942(1) 0.052(2) Uani 1.00 1 d .
C(25) C 0.8912(3) -0.2509(3) 0.7626(1) 0.052(2) Uani 1.00 1 d .
C(26) C 0.9373(3) -0.2016(3) 0.7470(1) 0.051(2) Uani 1.00 1 d .
C(27) C 0.9602(3) -0.1388(3) 0.76313(12) 0.0453(13) Uani 1.00 1 d .
C(28) C 1.1359(3) 0.0740(3) 0.81247(13) 0.049(2) Uani 1.00 1 d .
C(29) C 1.1973(3) 0.0326(4) 0.8000(2) 0.065(2) Uani 1.00 1 d .
C(30) C 1.2665(3) 0.0671(5) 0.7907(2) 0.079(2) Uani 1.00 1 d .
C(31) C 1.2728(3) 0.1428(5) 0.7931(2) 0.071(2) Uani 1.00 1 d .
C(32) C 1.2146(3) 0.1828(4) 0.8060(2) 0.063(2) Uani 1.00 1 d .
C(33) C 1.1450(3) 0.1489(3) 0.81567(13) 0.052(2) Uani 1.00 1 d .
C(34) C 0.8240(2) 0.0302(2) 0.89201(12) 0.0331(11) Uani 1.00 1 d .
C(35) C 0.7494(3) 0.0582(3) 0.89451(12) 0.0376(12) Uani 1.00 1 d .
C(36) C 0.6917(2) 0.0164(3) 0.90965(13) 0.0377(12) Uani 1.00 1 d .
C(37) C 0.7090(3) -0.0519(3) 0.92225(12) 0.0387(12) Uani 1.00 1 d .
C(38) C 0.7839(2) -0.0803(2) 0.92054(12) 0.0352(11) Uani 1.00 1 d .
C(39) C 0.8407(2) -0.0382(2) 0.90492(11) 0.0340(11) Uani 1.00 1 d .
C(40) C 0.6114(3) 0.0466(3) 0.91204(12) 0.0397(12) Uani 1.00 1 d .
C(41) C 0.5991(3) 0.1211(3) 0.91896(13) 0.0416(13) Uani 1.00 1 d .
C(42) C 0.5252(3) 0.1488(3) 0.92087(13) 0.0437(13) Uani 1.00 1 d .
C(43) C 0.4627(3) 0.1050(3) 0.91479(13) 0.046(1) Uani 1.00 1 d .
C(44) C 0.4731(3) 0.0310(3) 0.9086(1) 0.046(1) Uani 1.00 1 d .
C(45) C 0.5484(3) 0.0024(3) 0.90694(13) 0.0425(13) Uani 1.00 1 d .
C(46) C 0.8025(2) -0.1539(3) 0.93402(13) 0.0384(12) Uani 1.00 1 d .
C(47) C 0.7684(3) -0.1782(3) 0.9630(1) 0.050(2) Uani 1.00 1 d .
C(48) C 0.7868(4) -0.2454(3) 0.9766(2) 0.066(2) Uani 1.00 1 d .
C(49) C 0.8434(4) -0.2894(3) 0.9618(2) 0.065(2) Uani 1.00 1 d .
C(50) C 0.8779(3) -0.2652(3) 0.9331(2) 0.057(2) Uani 1.00 1 d .
C(51) C 0.8577(3) -0.1992(3) 0.9194(1) 0.0451(13) Uani 1.00 1 d .
C(52) C 0.8942(2) 0.4669(2) 0.96760(11) 0.0320(11) Uani 1.00 1 d .
C(53) C 0.8633(3) 0.5204(2) 0.99415(11) 0.0346(11) Uani 1.00 1 d .
C(54) C 0.7834(3) 0.5309(2) 0.99723(12) 0.0363(12) Uani 1.00 1 d .
C(55) C 0.7535(3) 0.5798(3) 1.02119(12) 0.0375(12) Uani 1.00 1 d .
C(56) C 0.8046(3) 0.6171(3) 1.04144(13) 0.0407(13) Uani 1.00 1 d .
C(57) C 0.8847(3) 0.6071(2) 1.03875(12) 0.0383(12) Uani 1.00 1 d .
C(58) C 0.9132(3) 0.5590(2) 1.01492(12) 0.0354(11) Uani 1.00 1 d .
C(59) C 0.6685(3) 0.5931(3) 1.02258(13) 0.0427(13) Uani 1.00 1 d .
C(60) C 0.6239(3) 0.5922(4) 0.9951(2) 0.060(2) Uani 1.00 1 d .
C(61) C 0.5445(4) 0.6073(4) 0.9965(2) 0.070(2) Uani 1.00 1 d .
C(62) C 0.5108(3) 0.6241(3) 1.0248(2) 0.059(2) Uani 1.00 1 d .
C(63) C 0.5543(3) 0.6233(3) 1.0539(2) 0.058(2) Uani 1.00 1 d .
C(64) C 0.6319(3) 0.6068(3) 1.0523(2) 0.051(2) Uani 1.00 1 d .
C(65) C 0.9388(3) 0.6496(3) 1.0598(2) 0.047(1) Uani 1.00 1 d .
C(66) C 0.9253(3) 0.6578(3) 1.0934(2) 0.055(2) Uani 1.00 1 d .
C(67) C 0.9778(4) 0.6938(3) 1.1130(2) 0.066(2) Uani 1.00 1 d .
C(68) C 1.0452(4) 0.7235(4) 1.0998(2) 0.076(2) Uani 1.00 1 d .
C(69) C 1.0589(4) 0.7161(4) 1.0668(2) 0.074(2) Uani 1.00 1 d .
C(70) C 1.0067(3) 0.6784(3) 1.0470(2) 0.057(2) Uani 1.00 1 d .
C(71) C 0.9733(2) 0.4938(2) 0.95627(12) 0.0338(11) Uani 1.00 1 d .
C(72) C 1.0409(2) 0.4715(2) 0.97199(11) 0.0331(11) Uani 1.00 1 d .
C(73) C 1.1130(3) 0.5006(2) 0.96317(11) 0.0338(11) Uani 1.00 1 d .
C(74) C 1.1145(3) 0.5534(3) 0.93835(12) 0.0361(11) Uani 1.00 1 d .
C(75) C 1.0478(3) 0.5763(2) 0.92248(12) 0.0345(11) Uani 1.00 1 d .
C(76) C 0.9770(2) 0.5463(2) 0.93176(12) 0.0337(11) Uani 1.00 1 d .
C(77) C 1.1849(3) 0.4772(3) 0.98032(11) 0.0360(12) Uani 1.00 1 d .
C(78) C 1.1888(3) 0.4142(3) 0.99921(13) 0.0441(13) Uani 1.00 1 d .
C(79) C 1.2555(3) 0.3948(3) 1.0156(1) 0.049(2) Uani 1.00 1 d .
C(80) C 1.3200(3) 0.4396(3) 1.01479(13) 0.045(1) Uani 1.00 1 d .
C(81) C 1.3167(3) 0.5023(3) 0.9967(2) 0.053(2) Uani 1.00 1 d .
C(82) C 1.2505(3) 0.5211(3) 0.9793(2) 0.048(1) Uani 1.00 1 d .
C(83) C 1.0531(3) 0.6361(3) 0.89736(12) 0.0387(12) Uani 1.00 1 d .
C(84) C 1.0957(3) 0.6993(3) 0.90292(13) 0.0445(13) Uani 1.00 1 d .
C(85) C 1.0990(3) 0.7539(3) 0.8795(1) 0.051(2) Uani 1.00 1 d .
C(86) C 1.0601(3) 0.7471(3) 0.8509(2) 0.060(2) Uani 1.00 1 d .
C(87) C 1.0159(4) 0.6839(3) 0.8446(2) 0.061(2) Uani 1.00 1 d .
C(88) C 1.0134(3) 0.6298(3) 0.86724(13) 0.047(1) Uani 1.00 1 d .
C(89) C 0.8315(2) 0.3552(2) 0.88738(10) 0.0289(10) Uani 1.00 1 d .
C(90) C 0.7956(2) 0.3341(2) 0.85596(11) 0.0309(10) Uani 1.00 1 d .
C(91) C 0.7208(2) 0.3007(3) 0.85580(12) 0.0356(11) Uani 1.00 1 d .
C(92) C 0.6832(3) 0.2822(3) 0.82719(13) 0.0426(13) Uani 1.00 1 d .
C(93) C 0.7221(3) 0.2938(3) 0.79636(12) 0.0432(13) Uani 1.00 1 d .
C(94) C 0.6869(3) 0.2756(4) 0.7664(1) 0.062(2) Uani 1.00 1 d .
C(95) C 0.7252(4) 0.2850(5) 0.7373(2) 0.078(2) Uani 1.00 1 d .
C(96) C 0.8015(3) 0.3106(4) 0.7372(1) 0.065(2) Uani 1.00 1 d .
C(97) C 0.8374(3) 0.3281(3) 0.76604(13) 0.053(2) Uani 1.00 1 d .
C(98) C 0.7986(3) 0.3239(3) 0.79618(12) 0.0391(12) Uani 1.00 1 d .
C(99) C 0.8338(2) 0.3467(2) 0.82677(11) 0.0323(11) Uani 1.00 1 d .
C(100) C 0.9126(2) 0.3789(2) 0.82841(11) 0.0311(10) Uani 1.00 1 d .
C(101) C 0.9348(3) 0.4438(3) 0.80986(12) 0.0371(12) Uani 1.00 1 d .
C(102) C 0.8785(3) 0.4858(3) 0.7929(1) 0.048(1) Uani 1.00 1 d .
C(103) C 0.9012(3) 0.5458(3) 0.7750(2) 0.057(2) Uani 1.00 1 d .
C(104) C 0.9796(4) 0.5671(3) 0.7743(2) 0.060(2) Uani 1.00 1 d .
C(105) C 1.0338(3) 0.5290(3) 0.7916(1) 0.049(1) Uani 1.00 1 d .
C(106) C 1.0132(3) 0.4665(3) 0.81044(12) 0.0382(12) Uani 1.00 1 d .
C(107) C 1.0682(2) 0.4277(2) 0.82957(12) 0.0356(12) Uani 1.00 1 d .
C(108) C 1.0448(2) 0.3706(2) 0.84880(11) 0.0334(11) Uani 1.00 1 d .
C(109) C 0.9662(2) 0.3458(2) 0.84844(11) 0.0317(11) Uani 1.00 1 d .
C(110) C 0.9441(2) 0.2803(2) 0.86864(11) 0.0320(11) Uani 1.00 1 d .
C(111) C 0.6047(3) 0.2478(3) 0.83011(13) 0.0438(13) Uani 1.00 1 d .
C(112) C 0.5496(2) 0.2841(3) 0.84924(12) 0.0385(12) Uani 1.00 1 d .
C(113) C 0.4760(3) 0.2514(3) 0.85400(12) 0.0392(12) Uani 1.00 1 d .
C(114) C 0.4600(3) 0.1838(3) 0.8402(1) 0.050(2) Uani 1.00 1 d .
C(115) C 0.5154(3) 0.1482(3) 0.8205(2) 0.056(2) Uani 1.00 1 d .
C(116) C 0.5873(3) 0.1809(3) 0.8163(2) 0.054(2) Uani 1.00 1 d .
C(117) C 0.4178(3) 0.2910(3) 0.87443(12) 0.0401(13) Uani 1.00 1 d .
C(118) C 0.4403(3) 0.3330(3) 0.90158(12) 0.0425(13) Uani 1.00 1 d .
C(119) C 0.3861(3) 0.3710(3) 0.9198(1) 0.051(2) Uani 1.00 1 d .
C(120) C 0.3079(3) 0.3664(3) 0.9114(1) 0.050(2) Uani 1.00 1 d .
C(121) C 0.2860(3) 0.3260(3) 0.8858(1) 0.053(2) Uani 1.00 1 d .
C(122) C 0.3396(3) 0.2868(3) 0.86692(13) 0.0442(13) Uani 1.00 1 d .
C(123) C 0.4958(4) 0.0770(3) 0.8040(1) 0.0981(11) Uiso 1.00 1 d .
C(124) C 0.4569(4) 0.0228(3) 0.82176(11) 0.0981(11) Uiso 1.00 1 d .
C(125) C 0.4404(4) -0.0450(3) 0.8072(1) 0.0981(11) Uiso 1.00 1 d .
C(126) C 0.4628(4) -0.0586(3) 0.7749(1) 0.0981(11) Uiso 1.00 1 d .
C(127) C 0.5017(4) -0.0044(3) 0.75711(11) 0.0981(11) Uiso 1.00 1 d .
C(128) C 0.5182(4) 0.0634(3) 0.7717(1) 0.0981(11) Uiso 1.00 1 d .
C(129) C 1.1530(3) 0.4453(3) 0.82735(12) 0.0400(12) Uani 1.00 1 d .
C(130) C 1.1977(3) 0.4047(3) 0.80524(13) 0.0404(13) Uani 1.00 1 d .
C(131) C 1.2777(3) 0.4135(3) 0.80337(13) 0.0403(13) Uani 1.00 1 d .
C(132) C 1.3119(3) 0.4656(3) 0.82397(13) 0.0409(12) Uani 1.00 1 d .
C(133) C 1.2690(3) 0.5056(3) 0.84612(13) 0.0416(13) Uani 1.00 1 d .
C(134) C 1.1886(3) 0.4950(3) 0.84750(13) 0.0411(13) Uani 1.00 1 d .
C(135) C 1.3234(3) 0.3674(3) 0.78038(13) 0.0447(13) Uani 1.00 1 d .
C(136) C 1.2934(3) 0.3430(3) 0.7503(1) 0.055(2) Uani 1.00 1 d .
C(137) C 1.3359(4) 0.2975(4) 0.7306(2) 0.066(2) Uani 1.00 1 d .
C(138) C 1.4096(4) 0.2743(4) 0.7395(2) 0.066(2) Uani 1.00 1 d .
C(139) C 1.4389(3) 0.2980(3) 0.7685(2) 0.057(2) Uani 1.00 1 d .
C(140) C 1.3988(3) 0.3456(3) 0.7888(1) 0.046(1) Uani 1.00 1 d .
C(141) C 1.3070(3) 0.5569(3) 0.8698(1) 0.045(1) Uani 1.00 1 d .
C(142) C 1.3779(3) 0.5398(3) 0.8833(2) 0.054(2) Uani 1.00 1 d .
C(143) C 1.4131(4) 0.5855(3) 0.9063(2) 0.065(2) Uani 1.00 1 d .
C(144) C 1.3781(4) 0.6504(3) 0.9154(2) 0.070(2) Uani 1.00 1 d .
C(145) C 1.3074(4) 0.6694(4) 0.9008(2) 0.069(2) Uani 1.00 1 d .
C(146) C 1.2725(3) 0.6236(3) 0.8785(2) 0.056(2) Uani 1.00 1 d .
C(147) C 1.2050(4) 0.1358(4) 0.9144(2) 0.079(2) Uani 1.00 1 d .
C(148) C 1.1546(3) 0.2046(3) 0.9177(2) 0.051(2) Uani 1.00 1 d .
C(149) C 1.1656(4) 0.2497(4) 0.9481(2) 0.066(2) Uani 1.00 1 d .
C(150) C 0.1384(9) 0.6247(8) 0.7254(4) 0.116(4) Uiso 0.75 1 d P
C(151) C 0.2034(9) 0.5892(8) 0.7187(4) 0.110(4) Uiso 0.75 1 d P
C(152) C 0.2492(11) 0.5637(10) 0.7510(5) 0.142(6) Uiso 0.75 1 d P
C(153) C 0.757(3) -0.439(3) 0.8692(12) 0.120(13) Uiso 0.25 1 d P
C(154) C 0.735(3) -0.377(4) 0.871(2) 0.15(2) Uiso 0.25 1 d P
C(155) C 0.699(2) -0.381(2) 0.9026(10) 0.098(10) Uiso 0.25 1 d P
H(1) H 0.8222 0.2448 0.9294 0.034 Uiso 1.00 1 c R
H(2) H 0.8239 0.2105 0.8940 0.034 Uiso 1.00 1 c R
H(3) H 1.0018 0.0221 0.9097 0.040 Uiso 1.00 1 c R
H(4) H 1.0614 0.0497 0.9585 0.041 Uiso 1.00 1 c R
H(5) H 1.0263 0.1556 0.9866 0.040 Uiso 1.00 1 c R
H(6) H 0.9057 0.1971 1.0134 0.043 Uiso 1.00 1 c R
H(7) H 0.8651 0.2917 1.0461 0.041 Uiso 1.00 1 c R
H(8) H 0.8576 0.4091 1.0254 0.041 Uiso 1.00 1 c R
H(9) H 0.9980 0.3157 0.9227 0.035 Uiso 1.00 1 c R
H(10) H 0.9514 0.3890 0.9196 0.035 Uiso 1.00 1 c R
H(11) H 0.8704 -0.0466 0.8420 0.042 Uiso 1.00 1 c R
H(12) H 1.0678 -0.0476 0.7901 0.049 Uiso 1.00 1 c R
H(13) H 1.0299 0.1097 0.8567 0.042 Uiso 1.00 1 c R
H(14) H 0.8756 -0.1689 0.8324 0.052 Uiso 1.00 1 c R
H(15) H 0.8347 -0.2731 0.8045 0.062 Uiso 1.00 1 c R
H(16) H 0.8755 -0.2930 0.7515 0.063 Uiso 1.00 1 c R
H(17) H 0.9534 -0.2102 0.7255 0.062 Uiso 1.00 1 c R
H(18) H 0.9913 -0.1048 0.7523 0.054 Uiso 1.00 1 c R
H(19) H 1.1927 -0.0181 0.7982 0.078 Uiso 1.00 1 c R
H(20) H 1.3077 0.0394 0.7829 0.094 Uiso 1.00 1 c R
H(21) H 1.3173 0.1663 0.7858 0.086 Uiso 1.00 1 c R
H(22) H 1.2199 0.2334 0.8084 0.076 Uiso 1.00 1 c R
H(23) H 1.1050 0.1769 0.8243 0.062 Uiso 1.00 1 c R
H(24) H 0.7379 0.1045 0.8862 0.045 Uiso 1.00 1 c R
H(25) H 0.6703 -0.0796 0.9321 0.047 Uiso 1.00 1 c R
H(26) H 0.8907 -0.0566 0.9035 0.041 Uiso 1.00 1 c R
H(27) H 0.6412 0.1520 0.9224 0.050 Uiso 1.00 1 c R
H(28) H 0.5176 0.1981 0.9260 0.052 Uiso 1.00 1 c R
H(29) H 0.4131 0.1246 0.9153 0.055 Uiso 1.00 1 c R
H(30) H 0.4307 0.0007 0.9052 0.056 Uiso 1.00 1 c R
H(31) H 0.5556 -0.0473 0.9026 0.051 Uiso 1.00 1 c R
H(32) H 0.7318 -0.1488 0.9733 0.059 Uiso 1.00 1 c R
H(33) H 0.7619 -0.2615 0.9955 0.079 Uiso 1.00 1 c R
H(34) H 0.8577 -0.3338 0.9713 0.079 Uiso 1.00 1 c R
H(35) H 0.9148 -0.2946 0.9229 0.069 Uiso 1.00 1 c R
H(36) H 0.8812 -0.1843 0.9001 0.054 Uiso 1.00 1 c R
H(37) H 0.7498 0.5057 0.9835 0.043 Uiso 1.00 1 c R
H(38) H 0.7853 0.6493 1.0572 0.049 Uiso 1.00 1 c R
H(39) H 0.9663 0.5524 1.0129 0.042 Uiso 1.00 1 c R
H(40) H 0.6466 0.5813 0.9750 0.072 Uiso 1.00 1 c R
H(41) H 0.5152 0.6050 0.9775 0.084 Uiso 1.00 1 c R
H(42) H 0.4587 0.6367 1.0253 0.071 Uiso 1.00 1 c R
H(43) H 0.5310 0.6337 1.0739 0.070 Uiso 1.00 1 c R
H(44) H 0.6605 0.6045 1.0716 0.061 Uiso 1.00 1 c R
H(45) H 0.8806 0.6386 1.1027 0.066 Uiso 1.00 1 c R
H(46) H 0.9680 0.6988 1.1353 0.079 Uiso 1.00 1 c R
H(47) H 1.0805 0.7475 1.1132 0.092 Uiso 1.00 1 c R
H(48) H 1.1031 0.7366 1.0576 0.089 Uiso 1.00 1 c R
H(49) H 1.0173 0.6728 1.0248 0.069 Uiso 1.00 1 c R
H(50) H 1.0378 0.4365 0.9886 0.040 Uiso 1.00 1 c R
H(51) H 1.1616 0.5738 0.9323 0.043 Uiso 1.00 1 c R
H(52) H 0.9321 0.5615 0.9212 0.040 Uiso 1.00 1 c R
H(53) H 1.1460 0.3835 1.0003 0.053 Uiso 1.00 1 c R
H(54) H 1.2569 0.3512 1.0275 0.059 Uiso 1.00 1 c R
H(55) H 1.3646 0.4268 1.0262 0.054 Uiso 1.00 1 c R
H(56) H 1.3594 0.5332 0.9960 0.063 Uiso 1.00 1 c R
H(57) H 1.2504 0.5636 0.9667 0.057 Uiso 1.00 1 c R
H(58) H 1.1228 0.7047 0.9225 0.054 Uiso 1.00 1 c R
H(59) H 1.1281 0.7960 0.8834 0.061 Uiso 1.00 1 c R
H(60) H 1.0622 0.7844 0.8353 0.072 Uiso 1.00 1 c R
H(61) H 0.9891 0.6792 0.8249 0.073 Uiso 1.00 1 c R
H(62) H 0.9844 0.5879 0.8630 0.056 Uiso 1.00 1 c R
H(63) H 0.7920 0.3572 0.9043 0.035 Uiso 1.00 1 c R
H(64) H 0.8535 0.4040 0.8852 0.035 Uiso 1.00 1 c R
H(65) H 0.6963 0.2919 0.8757 0.043 Uiso 1.00 1 c R
H(66) H 0.6365 0.2582 0.7663 0.074 Uiso 1.00 1 c R
H(67) H 0.7009 0.2732 0.7177 0.094 Uiso 1.00 1 c R
H(68) H 0.8281 0.3157 0.7175 0.078 Uiso 1.00 1 c R
H(69) H 0.8884 0.3439 0.7657 0.063 Uiso 1.00 1 c R
H(70) H 0.8267 0.4722 0.7935 0.057 Uiso 1.00 1 c R
H(71) H 0.8644 0.5726 0.7635 0.069 Uiso 1.00 1 c R
H(72) H 0.9942 0.6079 0.7620 0.072 Uiso 1.00 1 c R
H(73) H 1.0851 0.5443 0.7909 0.059 Uiso 1.00 1 c R
H(74) H 1.0803 0.3475 0.8625 0.040 Uiso 1.00 1 c R
H(75) H 0.9905 0.2557 0.8762 0.038 Uiso 1.00 1 c R
H(76) H 0.9156 0.2460 0.8550 0.038 Uiso 1.00 1 c R
H(77) H 0.5613 0.3293 0.8587 0.046 Uiso 1.00 1 c R
H(78) H 0.4121 0.1620 0.8437 0.060 Uiso 1.00 1 c R
H(79) H 0.6244 0.1572 0.8036 0.065 Uiso 1.00 1 c R
H(80) H 0.4922 0.3360 0.9073 0.051 Uiso 1.00 1 c R
H(81) H 0.4013 0.3991 0.9377 0.061 Uiso 1.00 1 c R
H(82) H 0.2712 0.3919 0.9236 0.059 Uiso 1.00 1 c R
H(83) H 0.2339 0.3235 0.8804 0.064 Uiso 1.00 1 c R
H(84) H 0.3231 0.2584 0.8493 0.053 Uiso 1.00 1 c R
H(85) H 0.4417(5) 0.0321(5) 0.84377(12) 0.0981(11) Uiso 1.00 1 c .
H(86) H 0.4140(5) -0.0819(4) 0.8193(2) 0.0981(11) Uiso 1.00 1 c .
H(87) H 0.4516(5) -0.1047(3) 0.7650(2) 0.0981(11) Uiso 1.00 1 c .
H(88) H 0.5169(5) -0.0137(5) 0.73512(12) 0.0981(11) Uiso 1.00 1 c .
H(89) H 0.5446(5) 0.1002(4) 0.7596(2) 0.0981(11) Uiso 1.00 1 c .
H(90) H 1.1737 0.3707 0.7916 0.048 Uiso 1.00 1 c R
H(91) H 1.3650 0.4730 0.8226 0.049 Uiso 1.00 1 c R
H(92) H 1.1590 0.5218 0.8623 0.049 Uiso 1.00 1 c R
H(93) H 1.2442 0.3574 0.7438 0.066 Uiso 1.00 1 c R
H(94) H 1.3150 0.2818 0.7108 0.079 Uiso 1.00 1 c R
H(95) H 1.4378 0.2435 0.7258 0.079 Uiso 1.00 1 c R
H(96) H 1.4876 0.2820 0.7750 0.068 Uiso 1.00 1 c R
H(97) H 1.4211 0.3624 0.8081 0.055 Uiso 1.00 1 c R
H(98) H 1.4028 0.4967 0.8770 0.065 Uiso 1.00 1 c R
H(99) H 1.4604 0.5724 0.9155 0.077 Uiso 1.00 1 c R
H(100) H 1.4008 0.6811 0.9308 0.084 Uiso 1.00 1 c R
H(101) H 1.2838 0.7137 0.9063 0.083 Uiso 1.00 1 c R
H(102) H 1.2255 0.6370 0.8692 0.068 Uiso 1.00 1 c R

loop_
_atom_site_aniso_label
_atom_site_aniso_U_11
_atom_site_aniso_U_22
_atom_site_aniso_U_33
_atom_site_aniso_U_12
_atom_site_aniso_U_13
_atom_site_aniso_U_23
P(1) 0.0333(7) 0.0906(11) 0.0520(8) -0.0186(7) 0.0135(6) -0.0216(8)
F(1) 0.051(2) 0.078(2) 0.051(2) -0.022(2) 0.008(1) -0.009(2)
F(2) 0.034(2) 0.119(3) 0.065(2) -0.008(2) 0.009(2) -0.019(2)
F(3) 0.060(2) 0.074(2) 0.091(3) -0.024(2) 0.030(2) -0.027(2)
F(4) 0.047(2) 0.117(3) 0.083(3) -0.005(2) 0.022(2) -0.026(2)
F(5) 0.043(2) 0.118(3) 0.061(2) -0.033(2) 0.004(2) 0.002(2)
F(6) 0.050(2) 0.155(4) 0.063(2) -0.031(2) 0.015(2) -0.043(3)
O(1) 0.040(2) 0.031(2) 0.038(2) 0.0031(13) -0.0065(13) 0.0056(13)
O(2) 0.026(1) 0.038(2) 0.043(2) 0.0016(13) -0.0068(13) -0.000(1)
O(3) 0.032(2) 0.068(3) 0.075(3) -0.000(2) -0.002(2) 0.019(2)
N(1) 0.021(2) 0.028(2) 0.039(2) 0.001(1) -0.003(1) 0.001(2)
C(1) 0.021(2) 0.027(2) 0.036(2) -0.004(2) 0.001(2) 0.001(2)
C(2) 0.019(2) 0.030(2) 0.036(2) -0.004(2) 0.001(2) 0.010(2)
C(3) 0.023(2) 0.029(2) 0.034(2) -0.003(2) 0.007(2) 0.002(2)
C(4) 0.030(2) 0.025(2) 0.044(3) -0.003(2) 0.004(2) 0.002(2)
C(5) 0.026(2) 0.034(2) 0.043(3) -0.003(2) -0.004(2) 0.004(2)
C(6) 0.031(2) 0.035(2) 0.035(2) -0.001(2) -0.003(2) 0.001(2)
C(7) 0.024(2) 0.025(2) 0.042(2) -0.004(2) 0.005(2) 0.006(2)
C(8) 0.023(2) 0.031(2) 0.041(3) -0.001(2) -0.003(2) -0.000(2)
C(9) 0.028(2) 0.037(2) 0.043(3) -0.001(2) -0.003(2) 0.001(2)
C(10) 0.035(2) 0.036(2) 0.032(2) -0.001(2) 0.003(2) 0.001(2)
C(11) 0.024(2) 0.040(2) 0.040(2) 0.003(2) 0.003(2) -0.004(2)
C(12) 0.025(2) 0.027(2) 0.041(2) -0.003(2) -0.007(2) 0.008(2)
C(13) 0.021(2) 0.026(2) 0.048(3) -0.002(2) -0.006(2) -0.002(2)
C(14) 0.023(2) 0.030(2) 0.035(2) -0.001(2) -0.002(2) 0.003(2)
C(15) 0.028(2) 0.034(2) 0.034(2) -0.002(2) 0.000(2) 0.000(2)
C(16) 0.023(2) 0.040(2) 0.039(2) -0.001(2) -0.000(2) 0.002(2)
C(17) 0.025(2) 0.046(3) 0.034(2) -0.004(2) 0.003(2) 0.000(2)
C(18) 0.036(2) 0.038(2) 0.046(3) 0.001(2) -0.008(2) -0.005(2)
C(19) 0.031(2) 0.055(3) 0.038(3) 0.001(2) 0.005(2) -0.011(2)
C(20) 0.032(2) 0.049(3) 0.037(3) -0.007(2) 0.000(2) -0.003(2)
C(21) 0.026(2) 0.042(2) 0.038(2) 0.001(2) -0.001(2) 0.000(2)
C(22) 0.037(2) 0.043(3) 0.041(3) 0.008(2) 0.000(2) -0.000(2)
C(23) 0.045(3) 0.045(3) 0.040(3) 0.005(2) -0.008(2) 0.003(2)
C(24) 0.056(3) 0.041(3) 0.059(3) 0.001(2) -0.010(3) 0.002(2)
C(25) 0.060(3) 0.039(3) 0.059(3) 0.010(3) -0.022(3) -0.015(3)
C(26) 0.055(3) 0.047(3) 0.052(3) 0.015(3) -0.011(3) -0.016(3)
C(27) 0.042(3) 0.053(3) 0.041(3) 0.011(2) -0.004(2) -0.006(2)
C(28) 0.031(2) 0.071(4) 0.045(3) -0.006(2) 0.005(2) 0.006(3)
C(29) 0.039(3) 0.078(4) 0.077(4) -0.003(3) 0.014(3) -0.012(4)
C(30) 0.033(3) 0.124(7) 0.079(5) -0.020(4) 0.016(3) -0.022(4)
C(31) 0.033(3) 0.131(7) 0.050(3) -0.026(4) 0.003(2) 0.013(4)
C(32) 0.045(3) 0.089(5) 0.056(3) -0.032(3) -0.011(3) 0.031(3)
C(33) 0.034(3) 0.070(4) 0.050(3) -0.012(3) -0.004(2) 0.020(3)
C(34) 0.023(2) 0.032(2) 0.044(3) -0.003(2) 0.001(2) -0.002(2)
C(35) 0.034(2) 0.035(2) 0.044(3) 0.004(2) 0.006(2) -0.003(2)
C(36) 0.023(2) 0.035(2) 0.055(3) 0.004(2) 0.007(2) -0.006(2)
C(37) 0.028(2) 0.038(2) 0.050(3) 0.004(2) 0.006(2) -0.005(2)
C(38) 0.023(2) 0.033(2) 0.050(3) -0.008(2) 0.004(2) -0.003(2)
C(39) 0.027(2) 0.037(2) 0.038(2) -0.002(2) 0.011(2) 0.001(2)
C(40) 0.027(2) 0.041(3) 0.051(3) -0.002(2) -0.002(2) 0.004(2)
C(41) 0.030(2) 0.038(2) 0.058(3) 0.002(2) -0.001(2) -0.003(2)
C(42) 0.033(2) 0.043(3) 0.055(3) 0.009(2) -0.001(2) -0.008(2)
C(43) 0.032(2) 0.047(3) 0.059(3) 0.011(2) 0.004(2) 0.003(2)
C(44) 0.023(2) 0.047(3) 0.068(3) -0.001(2) 0.004(2) 0.003(3)
C(45) 0.030(2) 0.039(2) 0.059(3) -0.003(2) 0.006(2) 0.005(2)
C(46) 0.024(2) 0.032(2) 0.059(3) 0.002(2) -0.003(2) 0.006(2)
C(47) 0.041(3) 0.046(3) 0.061(3) 0.004(2) 0.013(2) 0.005(3)
C(48) 0.066(4) 0.047(3) 0.085(5) 0.001(3) 0.016(3) 0.024(3)
C(49) 0.059(4) 0.053(3) 0.085(4) 0.008(3) 0.006(3) 0.022(3)
C(50) 0.051(3) 0.038(3) 0.084(4) 0.015(2) 0.003(3) 0.010(3)
C(51) 0.040(3) 0.039(3) 0.056(3) -0.001(2) 0.010(2) 0.008(2)
C(52) 0.025(2) 0.027(2) 0.045(3) 0.002(2) -0.001(2) -0.002(2)
C(53) 0.032(2) 0.034(2) 0.038(2) 0.002(2) 0.001(2) 0.004(2)
C(54) 0.028(2) 0.028(2) 0.052(3) 0.004(2) 0.001(2) 0.005(2)
C(55) 0.028(2) 0.038(2) 0.046(3) -0.000(2) 0.001(2) -0.000(2)
C(56) 0.036(2) 0.035(2) 0.051(3) 0.009(2) 0.004(2) -0.002(2)
C(57) 0.035(2) 0.031(2) 0.049(3) -0.001(2) -0.005(2) -0.004(2)
C(58) 0.028(2) 0.028(2) 0.050(3) -0.001(2) -0.004(2) -0.003(2)
C(59) 0.037(3) 0.034(2) 0.057(3) -0.000(2) 0.001(2) -0.007(2)
C(60) 0.032(3) 0.087(4) 0.061(4) 0.017(3) 0.002(2) -0.006(3)
C(61) 0.044(3) 0.102(5) 0.064(4) 0.020(3) -0.003(3) -0.013(4)
C(62) 0.028(2) 0.062(4) 0.087(4) 0.001(2) 0.004(3) -0.019(3)
C(63) 0.041(3) 0.046(3) 0.088(4) 0.001(2) 0.012(3) -0.026(3)
C(64) 0.032(3) 0.047(3) 0.074(4) -0.001(2) 0.009(2) -0.010(3)
C(65) 0.033(2) 0.034(2) 0.075(4) 0.006(2) -0.007(2) -0.016(2)
C(66) 0.044(3) 0.046(3) 0.075(4) 0.010(2) -0.012(3) -0.012(3)
C(67) 0.072(4) 0.053(3) 0.072(4) 0.012(3) -0.030(3) -0.020(3)
C(68) 0.061(4) 0.058(4) 0.110(6) 0.007(3) -0.033(4) -0.021(4)
C(69) 0.047(3) 0.055(4) 0.120(6) -0.001(3) -0.015(4) -0.021(4)
C(70) 0.038(3) 0.047(3) 0.087(5) -0.003(2) -0.007(3) -0.020(3)
C(71) 0.026(2) 0.028(2) 0.047(3) -0.002(2) 0.000(2) -0.007(2)
C(72) 0.020(2) 0.033(2) 0.047(3) 0.003(2) -0.001(2) 0.005(2)
C(73) 0.031(2) 0.029(2) 0.041(2) 0.002(2) -0.004(2) -0.005(2)
C(74) 0.024(2) 0.038(2) 0.045(3) 0.001(2) -0.005(2) -0.005(2)
C(75) 0.027(2) 0.032(2) 0.044(3) 0.000(2) -0.004(2) 0.005(2)
C(76) 0.023(2) 0.025(2) 0.053(3) 0.001(2) -0.005(2) -0.001(2)
C(77) 0.030(2) 0.037(2) 0.041(3) 0.007(2) -0.001(2) 0.002(2)
C(78) 0.025(2) 0.053(3) 0.054(3) -0.002(2) -0.003(2) 0.014(2)
C(79) 0.034(3) 0.054(3) 0.059(3) 0.001(2) 0.004(2) 0.015(3)
C(80) 0.032(2) 0.050(3) 0.054(3) 0.012(2) -0.013(2) 0.003(2)
C(81) 0.031(3) 0.050(3) 0.077(4) -0.007(2) -0.013(3) 0.003(3)
C(82) 0.034(2) 0.038(3) 0.071(4) -0.002(2) -0.009(2) 0.009(2)
C(83) 0.031(2) 0.036(2) 0.049(3) 0.003(2) 0.002(2) -0.001(2)
C(84) 0.037(3) 0.042(3) 0.054(3) -0.006(2) -0.001(2) 0.003(2)
C(85) 0.042(3) 0.050(3) 0.062(3) -0.005(2) -0.001(3) 0.009(3)
C(86) 0.052(3) 0.059(3) 0.069(4) 0.004(3) 0.006(3) 0.021(3)
C(87) 0.065(4) 0.063(4) 0.054(3) 0.003(3) -0.017(3) 0.007(3)
C(88) 0.042(3) 0.045(3) 0.053(3) -0.002(2) -0.004(2) 0.007(2)
C(89) 0.020(2) 0.030(2) 0.036(2) 0.006(2) 0.008(2) -0.001(2)
C(90) 0.025(2) 0.032(2) 0.036(2) -0.000(2) -0.000(2) -0.006(2)
C(91) 0.025(2) 0.040(2) 0.042(3) -0.001(2) 0.004(2) 0.003(2)
C(92) 0.023(2) 0.058(3) 0.047(3) -0.000(2) -0.001(2) 0.002(2)
C(93) 0.033(2) 0.056(3) 0.041(3) -0.004(2) -0.001(2) -0.003(2)
C(94) 0.034(3) 0.100(5) 0.052(3) -0.007(3) -0.004(2) -0.017(3)
C(95) 0.040(3) 0.144(7) 0.051(4) -0.010(4) -0.001(3) -0.017(4)
C(96) 0.048(3) 0.105(5) 0.042(3) -0.009(3) 0.004(3) -0.010(3)
C(97) 0.039(3) 0.072(4) 0.046(3) -0.003(3) 0.005(2) -0.003(3)
C(98) 0.029(2) 0.048(3) 0.040(3) 0.005(2) -0.002(2) -0.003(2)
C(99) 0.027(2) 0.032(2) 0.038(2) 0.002(2) -0.002(2) 0.006(2)
C(100) 0.021(2) 0.035(2) 0.037(2) 0.001(2) 0.005(2) -0.002(2)
C(101) 0.035(2) 0.037(2) 0.039(3) 0.001(2) 0.002(2) -0.004(2)
C(102) 0.041(3) 0.043(3) 0.059(3) 0.002(2) -0.005(2) 0.008(2)
C(103) 0.049(3) 0.052(3) 0.070(4) 0.013(3) -0.002(3) 0.022(3)
C(104) 0.057(3) 0.053(3) 0.069(4) -0.009(3) -0.001(3) 0.019(3)
C(105) 0.045(3) 0.045(3) 0.058(3) -0.006(2) 0.004(2) 0.013(3)
C(106) 0.031(2) 0.036(2) 0.047(3) 0.000(2) 0.002(2) 0.003(2)
C(107) 0.025(2) 0.034(2) 0.047(3) 0.000(2) 0.003(2) 0.001(2)
C(108) 0.024(2) 0.035(2) 0.041(2) 0.005(2) 0.005(2) -0.001(2)
C(109) 0.028(2) 0.029(2) 0.038(2) -0.002(2) 0.003(2) 0.005(2)
C(110) 0.020(2) 0.029(2) 0.047(3) 0.002(2) 0.005(2) 0.004(2)
C(111) 0.024(2) 0.059(3) 0.048(3) 0.003(2) -0.003(2) -0.007(2)
C(112) 0.022(2) 0.044(3) 0.049(3) -0.000(2) -0.002(2) 0.004(2)
C(113) 0.027(2) 0.042(3) 0.049(3) -0.001(2) 0.004(2) -0.000(2)
C(114) 0.031(2) 0.060(3) 0.058(3) -0.006(2) -0.004(2) -0.005(3)
C(115) 0.035(3) 0.057(3) 0.077(4) -0.007(2) 0.005(3) -0.018(3)
C(116) 0.032(2) 0.058(3) 0.072(4) 0.001(2) 0.010(2) -0.024(3)
C(117) 0.029(2) 0.050(3) 0.042(3) 0.004(2) 0.008(2) 0.010(2)
C(118) 0.039(3) 0.047(3) 0.041(3) 0.001(2) 0.004(2) 0.004(2)
C(119) 0.051(3) 0.048(3) 0.055(3) 0.003(3) 0.017(3) 0.005(3)
C(120) 0.046(3) 0.048(3) 0.055(3) 0.003(2) 0.022(3) 0.006(3)
C(121) 0.029(2) 0.069(4) 0.062(4) 0.006(2) 0.009(2) 0.025(3)
C(122) 0.021(2) 0.058(3) 0.054(3) -0.004(2) 0.002(2) 0.008(2)
C(129) 0.034(2) 0.042(3) 0.044(3) -0.003(2) 0.007(2) 0.009(2)
C(130) 0.030(2) 0.037(2) 0.054(3) -0.005(2) -0.002(2) 0.004(2)
C(131) 0.028(2) 0.038(2) 0.055(3) -0.005(2) 0.004(2) 0.007(2)
C(132) 0.028(2) 0.041(3) 0.054(3) -0.003(2) 0.007(2) 0.007(2)
C(133) 0.034(2) 0.036(2) 0.055(3) -0.010(2) 0.007(2) 0.008(2)
C(134) 0.035(2) 0.033(2) 0.056(3) -0.004(2) -0.000(2) -0.003(2)
C(135) 0.036(2) 0.042(3) 0.057(3) -0.004(2) 0.009(2) 0.012(2)
C(136) 0.045(3) 0.069(4) 0.052(3) -0.007(3) 0.006(2) 0.004(3)
C(137) 0.057(4) 0.076(4) 0.064(4) 0.005(3) 0.009(3) -0.009(3)
C(138) 0.060(4) 0.065(4) 0.073(4) 0.007(3) 0.032(3) 0.000(3)
C(139) 0.043(3) 0.062(3) 0.065(4) 0.010(3) 0.019(3) 0.008(3)
C(140) 0.033(2) 0.049(3) 0.055(3) 0.001(2) 0.010(2) 0.009(2)
C(141) 0.027(2) 0.044(3) 0.064(3) -0.012(2) 0.004(2) 0.002(2)
C(142) 0.049(3) 0.042(3) 0.070(4) 0.001(2) -0.003(3) -0.003(3)
C(143) 0.062(4) 0.058(4) 0.074(4) -0.023(3) -0.010(3) 0.016(3)
C(144) 0.061(4) 0.052(3) 0.098(5) -0.026(3) -0.002(3) -0.008(3)
C(145) 0.049(3) 0.052(3) 0.107(5) -0.003(3) -0.002(3) -0.007(4)
C(146) 0.046(3) 0.040(3) 0.082(4) -0.007(2) -0.001(3) -0.008(3)
C(147) 0.052(4) 0.056(4) 0.129(7) 0.009(3) -0.010(4) 0.015(4)
C(148) 0.029(2) 0.050(3) 0.074(4) -0.004(2) -0.002(3) 0.017(3)
C(149) 0.046(3) 0.086(4) 0.068(4) -0.016(3) -0.001(3) -0.006(3)

loop_
_atom_type_symbol
_atom_type_description
_atom_type_scat_dispersion_real
_atom_type_scat_dispersion_imag
_atom_type_scat_source
C C 0.003 0.002
;
International Tables for Crystallography
(1992, Vol. C, Tables 4.2.6.8 and 6.1.1.4)
;
N N 0.006 0.003
;
International Tables for Crystallography
(1992, Vol. C, Tables 4.2.6.8 and 6.1.1.4)
;
O O 0.011 0.006
;
International Tables for Crystallography
(1992, Vol. C, Tables 4.2.6.8 and 6.1.1.4)
;
F F 0.017 0.010
;
International Tables for Crystallography
(1992, Vol. C, Tables 4.2.6.8 and 6.1.1.4)
;
P P 0.102 0.094
;
International Tables for Crystallography
(1992, Vol. C, Tables 4.2.6.8 and 6.1.1.4)
;
H H 0.000 0.000
;
International Tables for Crystallography
(1992, Vol. C, Table 6.1.1.4)
;

loop_
_geom_angle_atom_site_label_1
_geom_angle_atom_site_label_2
_geom_angle_atom_site_label_3
_geom_angle
F(1) P(1) F(2) 90.0(2)
F(1) P(1) F(3) 91.3(2)
F(1) P(1) F(4) 90.5(2)
F(1) P(1) F(5) 89.6(2)
F(1) P(1) F(6) 178.5(2)
F(2) P(1) F(3) 91.0(2)
F(2) P(1) F(4) 178.9(2)
F(2) P(1) F(5) 90.1(2)
F(2) P(1) F(6) 90.2(2)
F(3) P(1) F(4) 90.0(2)
F(3) P(1) F(5) 178.5(2)
F(3) P(1) F(6) 90.1(2)
F(4) P(1) F(5) 88.9(2)
F(4) P(1) F(6) 89.3(2)
F(5) P(1) F(6) 88.9(2)
C(1) N(1) C(89) 108.0(3)
C(1) N(1) C(110) 108.7(3)
C(1) N(1) C(14) 111.5(3)
C(14) N(1) C(89) 109.9(3)
C(14) N(1) C(110) 109.2(3)
C(89) N(1) C(110) 109.5(3)
C(2) C(1) N(1) 111.2(3)
C(3) C(2) C(1) 125.3(4)
C(3) C(2) C(7) 119.8(4)
C(7) C(2) C(1) 114.9(4)
C(4) C(3) C(2) 117.6(4)
C(4) C(3) C(15) 116.7(4)
C(15) C(3) C(2) 125.1(4)
C(5) C(4) C(3) 123.4(4)
C(6) C(5) C(4) 118.9(4)
C(7) C(6) C(5) 120.1(4)
C(8) C(7) C(2) 120.9(4)
C(8) C(7) C(6) 118.6(4)
C(9) C(8) C(13) 120.4(4)
C(9) C(8) C(7) 117.6(4)
C(13) C(8) C(7) 122.0(4)
C(10) C(9) C(8) 120.7(4)
C(11) C(10) C(9) 119.8(4)
C(12) C(11) C(10) 121.6(4)
C(13) C(12) C(11) 119.1(4)
C(13) C(12) C(52) 121.4(4)
C(52) C(12) C(11) 119.5(4)
C(14) C(13) C(8) 116.2(4)
C(14) C(13) C(12) 125.3(4)
C(16) C(15) O(1) 103.9(3)
C(16) C(15) C(3) 111.4(3)
C(16) C(15) C(34) 114.8(4)
C(34) C(15) O(1) 110.0(3)
C(34) C(15) C(3) 105.5(4)
C(17) C(16) C(15) 120.2(4)
C(17) C(16) C(21) 119.6(4)
C(21) C(16) C(15) 119.9(4)
C(18) C(17) C(16) 120.0(4)
C(19) C(18) C(17) 118.5(4)
C(19) C(18) C(22) 121.5(4)
C(22) C(18) C(17) 120.0(4)
C(20) C(19) C(18) 121.6(4)
C(21) C(20) C(19) 118.1(4)
C(21) C(20) C(28) 121.2(4)
C(28) C(20) C(19) 120.7(4)
C(23) C(22) C(18) 121.5(4)
C(23) C(22) C(27) 117.9(5)
C(27) C(22) C(18) 120.6(4)
C(24) C(23) C(22) 120.5(5)
C(25) C(24) C(23) 119.4(5)
C(26) C(25) C(24) 121.3(5)
C(27) C(26) C(25) 119.4(5)
C(29) C(28) C(20) 120.9(5)
C(29) C(28) C(33) 118.7(5)
C(33) C(28) C(20) 120.4(5)
C(30) C(29) C(28) 120.4(7)
C(31) C(30) C(29) 119.4(6)
C(32) C(31) C(30) 120.4(6)
C(33) C(32) C(31) 120.7(7)
C(35) C(34) C(15) 119.5(4)
C(35) C(34) C(39) 119.7(4)
C(39) C(34) C(15) 120.7(4)
C(36) C(35) C(34) 119.7(4)
C(37) C(36) C(35) 120.0(4)
C(37) C(36) C(40) 120.6(4)
C(40) C(36) C(35) 119.4(4)
C(38) C(37) C(36) 121.1(4)
C(39) C(38) C(37) 118.2(4)
C(39) C(38) C(46) 120.6(4)
C(46) C(38) C(37) 121.2(4)
C(41) C(40) C(36) 120.6(4)
C(41) C(40) C(45) 118.5(4)
C(45) C(40) C(36) 120.8(4)
C(42) C(41) C(40) 120.5(4)
C(43) C(42) C(41) 120.7(5)
C(44) C(43) C(42) 119.9(4)
C(43) C(44) C(45) 119.4(4)
C(44) C(45) C(40) 120.8(5)
C(47) C(46) C(38) 120.6(4)
C(47) C(46) C(51) 117.6(4)
C(51) C(46) C(38) 121.7(4)
C(48) C(47) C(46) 121.7(5)
C(49) C(48) C(47) 119.6(6)
C(50) C(49) C(48) 118.9(6)
C(51) C(50) C(49) 120.7(5)
C(53) C(52) C(12) 112.0(4)
C(53) C(52) O(2) 108.8(3)
C(53) C(52) C(71) 108.7(3)
C(71) C(52) C(12) 112.6(3)
C(71) C(52) O(2) 106.1(3)
C(54) C(53) C(52) 119.2(4)
C(54) C(53) C(58) 119.2(4)
C(58) C(53) C(52) 121.6(4)
C(55) C(54) C(53) 120.5(4)
C(56) C(55) C(54) 118.9(4)
C(56) C(55) C(59) 121.7(4)
C(59) C(55) C(54) 119.2(4)
C(57) C(56) C(55) 121.3(4)
C(58) C(57) C(56) 119.0(4)
C(58) C(57) C(65) 120.2(4)
C(65) C(57) C(56) 120.7(4)
C(60) C(59) C(55) 121.7(5)
C(60) C(59) C(64) 117.4(5)
C(64) C(59) C(55) 120.8(5)
C(61) C(60) C(59) 121.2(6)
C(62) C(61) C(60) 120.9(6)
C(63) C(62) C(61) 119.7(5)
C(64) C(63) C(62) 118.9(6)
C(66) C(65) C(57) 121.0(4)
C(66) C(65) C(70) 118.0(5)
C(70) C(65) C(57) 120.9(5)
C(67) C(66) C(65) 120.7(5)
C(68) C(67) C(66) 120.6(7)
C(69) C(68) C(67) 119.2(7)
C(70) C(69) C(68) 120.2(6)
C(72) C(71) C(52) 121.4(4)
C(72) C(71) C(76) 119.6(4)
C(76) C(71) C(52) 118.8(4)
C(73) C(72) C(71) 121.3(4)
C(74) C(73) C(72) 117.5(4)
C(74) C(73) C(77) 121.5(4)
C(77) C(73) C(72) 121.0(4)
C(75) C(74) C(73) 122.0(4)
C(76) C(75) C(74) 119.2(4)
C(76) C(75) C(83) 121.6(4)
C(83) C(75) C(74) 119.1(4)
C(78) C(77) C(73) 122.6(4)
C(78) C(77) C(82) 117.0(4)
C(82) C(77) C(73) 120.3(4)
C(79) C(78) C(77) 121.5(5)
C(80) C(79) C(78) 120.9(5)
C(81) C(80) C(79) 118.2(5)
C(82) C(81) C(80) 121.3(5)
C(84) C(83) C(75) 121.6(4)
C(84) C(83) C(88) 117.9(5)
C(88) C(83) C(75) 120.4(4)
C(85) C(84) C(83) 120.5(5)
C(86) C(85) C(84) 120.7(5)
C(87) C(86) C(85) 120.2(6)
C(88) C(87) C(86) 119.3(6)
C(90) C(89) N(1) 112.3(3)
C(91) C(90) C(89) 119.7(4)
C(91) C(90) C(99) 120.0(4)
C(99) C(90) C(89) 120.3(4)
C(92) C(91) C(90) 122.4(4)
C(93) C(92) C(91) 118.8(4)
C(93) C(92) C(111) 123.6(5)
C(111) C(92) C(91) 117.5(4)
C(94) C(93) C(92) 121.4(5)
C(94) C(93) C(98) 119.1(5)
C(98) C(93) C(92) 119.5(4)
C(95) C(94) C(93) 121.0(5)
C(96) C(95) C(94) 120.0(6)
C(97) C(96) C(95) 120.2(5)
C(98) C(97) C(96) 121.6(5)
C(99) C(98) C(93) 119.6(4)
C(99) C(98) C(97) 122.5(4)
C(100) C(99) C(90) 117.8(4)
C(100) C(99) C(98) 122.6(4)
C(101) C(100) C(99) 122.6(4)
C(101) C(100) C(109) 119.0(4)
C(109) C(100) C(99) 118.3(4)
C(102) C(101) C(100) 120.6(4)
C(102) C(101) C(106) 120.5(4)
C(106) C(101) C(100) 118.8(4)
C(103) C(102) C(101) 119.4(5)
C(104) C(103) C(102) 120.4(5)
C(105) C(104) C(103) 120.7(6)
C(106) C(105) C(104) 121.0(5)
C(107) C(106) C(105) 121.9(4)
C(107) C(106) C(101) 120.3(4)
C(108) C(107) C(106) 119.8(4)
C(108) C(107) C(129) 119.1(4)
C(129) C(107) C(106) 121.0(4)
C(109) C(108) C(107) 121.0(4)
C(110) C(109) C(108) 119.1(4)
C(110) C(109) C(100) 120.1(4)
C(112) C(111) C(92) 117.7(5)
C(112) C(111) C(116) 119.9(4)
C(116) C(111) C(92) 122.3(5)
C(113) C(112) C(111) 119.4(4)
C(114) C(113) C(112) 119.9(4)
C(114) C(113) C(117) 121.5(4)
C(117) C(113) C(112) 118.7(4)
C(115) C(114) C(113) 120.3(5)
C(116) C(115) C(114) 119.0(5)
C(116) C(115) C(123) 121.0(5)
C(123) C(115) C(114) 120.0(5)
C(118) C(117) C(113) 121.1(4)
C(118) C(117) C(122) 118.4(5)
C(122) C(117) C(113) 120.5(4)
C(119) C(118) C(117) 120.6(5)
C(120) C(119) C(118) 119.8(5)
C(121) C(120) C(119) 120.0(5)
C(122) C(121) C(120) 121.6(5)
C(124) C(123) C(115) 119.1(5)
C(124) C(123) C(128) 119.9(5)
C(128) C(123) C(115) 121.0(5)
C(125) C(124) C(123) 120.0(5)
C(126) C(125) C(124) 120.0(5)
C(127) C(126) C(125) 119.9(5)
C(126) C(127) C(128) 120.0(5)
C(127) C(128) C(123) 120.1(5)
C(130) C(129) C(107) 117.8(4)
C(130) C(129) C(134) 119.1(4)
C(134) C(129) C(107) 122.9(4)
C(131) C(130) C(129) 121.6(5)
C(132) C(131) C(130) 117.7(4)
C(132) C(131) C(135) 122.4(4)
C(135) C(131) C(130) 119.8(4)
C(133) C(132) C(131) 121.6(4)
C(134) C(133) C(132) 119.2(4)
C(134) C(133) C(141) 119.6(4)
C(141) C(133) C(132) 121.1(4)
C(136) C(135) C(131) 122.2(5)
C(136) C(135) C(140) 117.8(5)
C(140) C(135) C(131) 120.0(5)
C(137) C(136) C(135) 120.3(5)
C(138) C(137) C(136) 121.6(6)
C(139) C(138) C(137) 118.3(6)
C(140) C(139) C(138) 122.1(6)
C(142) C(141) C(146) 118.5(5)
C(142) C(141) C(133) 120.4(5)
C(146) C(141) C(133) 121.1(4)
C(143) C(142) C(141) 121.4(5)
C(144) C(143) C(142) 119.9(6)
C(145) C(144) C(143) 118.8(6)
C(146) C(145) C(144) 121.0(6)
C(149) C(148) O(3) 122.1(5)
C(149) C(148) C(147) 116.6(5)
C(152) C(151) O(4) 117(1)
C(152) C(151) C(150) 112(1)
C(155) C(154) O(5) 115(5)
C(155) C(154) C(153) 98(5)

loop_
_geom_bond_atom_site_label_1
_geom_bond_atom_site_label_2
_geom_bond_distance
P(1) F(1) 1.587(4)
P(1) F(2) 1.596(4)
P(1) F(3) 1.591(4)
P(1) F(4) 1.591(4)
P(1) F(5) 1.625(4)
P(1) F(6) 1.605(4)
O(1) C(15) 1.442(5)
O(2) C(52) 1.436(5)
O(3) C(148) 1.201(7)
O(4) C(151) 1.08(2)
O(5) C(154) 1.23(8)
N(1) C(1) 1.526(5)
N(1) C(14) 1.544(5)
N(1) C(89) 1.540(5)
N(1) C(110) 1.520(6)
C(1) C(2) 1.506(6)
C(2) C(3) 1.415(6)
C(2) C(7) 1.406(6)
C(3) C(4) 1.388(6)
C(3) C(15) 1.534(6)
C(4) C(5) 1.379(6)
C(5) C(6) 1.388(6)
C(6) C(7) 1.401(6)
C(7) C(8) 1.485(6)
C(8) C(9) 1.385(6)
C(8) C(13) 1.413(6)
C(9) C(10) 1.364(6)
C(10) C(11) 1.380(6)
C(11) C(12) 1.388(6)
C(12) C(13) 1.411(6)
C(12) C(52) 1.544(6)
C(13) C(14) 1.506(6)
C(15) C(16) 1.544(6)
C(15) C(34) 1.543(6)
C(16) C(17) 1.404(6)
C(16) C(21) 1.376(6)
C(17) C(18) 1.401(7)
C(18) C(19) 1.399(7)
C(18) C(22) 1.483(7)
C(19) C(20) 1.400(7)
C(20) C(21) 1.380(7)
C(20) C(28) 1.503(7)
C(22) C(23) 1.387(7)
C(22) C(27) 1.397(7)
C(23) C(24) 1.394(7)
C(24) C(25) 1.372(8)
C(25) C(26) 1.358(8)
C(26) C(27) 1.379(8)
C(28) C(29) 1.398(8)
C(28) C(33) 1.378(8)
C(29) C(30) 1.404(9)
C(30) C(31) 1.39(1)
C(31) C(32) 1.350(9)
C(32) C(33) 1.409(8)
C(34) C(35) 1.391(6)
C(34) C(39) 1.383(6)
C(35) C(36) 1.399(6)
C(36) C(37) 1.377(7)
C(36) C(40) 1.497(6)
C(37) C(38) 1.398(6)
C(38) C(39) 1.399(6)
C(38) C(46) 1.483(6)
C(40) C(41) 1.399(7)
C(40) C(45) 1.372(6)
C(41) C(42) 1.379(7)
C(42) C(43) 1.366(7)
C(43) C(44) 1.381(7)
C(44) C(43) 1.381(7)
C(44) C(45) 1.405(6)
C(45) C(44) 1.405(6)
C(46) C(47) 1.393(7)
C(46) C(51) 1.395(7)
C(47) C(48) 1.380(8)
C(48) C(49) 1.401(9)
C(49) C(50) 1.387(9)
C(50) C(51) 1.368(8)
C(52) C(53) 1.551(6)
C(52) C(71) 1.526(6)
C(53) C(54) 1.401(6)
C(53) C(58) 1.400(6)
C(54) C(55) 1.420(7)
C(55) C(56) 1.388(7)
C(55) C(59) 1.492(7)
C(56) C(57) 1.402(7)
C(57) C(58) 1.398(7)
C(57) C(65) 1.487(7)
C(59) C(60) 1.363(8)
C(59) C(64) 1.390(8)
C(60) C(61) 1.402(8)
C(61) C(62) 1.327(9)
C(62) C(63) 1.408(9)
C(63) C(64) 1.379(7)
C(65) C(66) 1.400(9)
C(65) C(70) 1.387(7)
C(66) C(67) 1.377(9)
C(67) C(68) 1.39(1)
C(68) C(69) 1.37(1)
C(69) C(70) 1.393(9)
C(71) C(72) 1.395(6)
C(71) C(76) 1.385(6)
C(72) C(73) 1.403(6)
C(73) C(74) 1.396(6)
C(73) C(77) 1.490(6)
C(74) C(75) 1.388(6)
C(75) C(76) 1.393(6)
C(75) C(83) 1.498(7)
C(77) C(78) 1.383(7)
C(77) C(82) 1.389(7)
C(78) C(79) 1.380(7)
C(79) C(80) 1.383(7)
C(80) C(81) 1.361(8)
C(81) C(82) 1.389(7)
C(83) C(84) 1.385(7)
C(83) C(88) 1.412(7)
C(84) C(85) 1.380(8)
C(85) C(86) 1.354(8)
C(86) C(87) 1.406(9)
C(87) C(88) 1.351(8)
C(89) C(90) 1.475(6)
C(90) C(91) 1.430(6)
C(90) C(99) 1.381(6)
C(91) C(92) 1.378(7)
C(92) C(93) 1.442(7)
C(92) C(111) 1.501(6)
C(93) C(94) 1.406(8)
C(93) C(98) 1.432(7)
C(94) C(95) 1.368(9)
C(95) C(96) 1.401(9)
C(96) C(97) 1.367(8)
C(97) C(98) 1.403(7)
C(98) C(99) 1.450(7)
C(99) C(100) 1.485(6)
C(100) C(101) 1.454(6)
C(100) C(109) 1.375(6)
C(101) C(102) 1.419(7)
C(101) C(106) 1.420(6)
C(102) C(103) 1.370(8)
C(103) C(104) 1.412(8)
C(104) C(105) 1.364(8)
C(105) C(106) 1.418(7)
C(106) C(107) 1.420(6)
C(107) C(108) 1.363(6)
C(107) C(129) 1.505(6)
C(108) C(109) 1.433(6)
C(109) C(110) 1.499(6)
C(111) C(112) 1.397(7)
C(111) C(116) 1.376(8)
C(112) C(113) 1.420(6)
C(113) C(114) 1.382(7)
C(113) C(117) 1.494(7)
C(114) C(115) 1.408(8)
C(115) C(116) 1.391(7)
C(115) C(123) 1.500(8)
C(117) C(118) 1.401(7)
C(117) C(122) 1.391(6)
C(118) C(119) 1.382(7)
C(119) C(120) 1.399(8)
C(120) C(121) 1.333(8)
C(121) C(122) 1.400(7)
C(123) C(124) 1.396(8)
C(123) C(128) 1.396(8)
C(124) C(125) 1.398(8)
C(125) C(126) 1.396(8)
C(126) C(127) 1.396(8)
C(127) C(126) 1.396(8)
C(127) C(128) 1.399(8)
C(128) C(127) 1.399(8)
C(129) C(130) 1.399(7)
C(129) C(134) 1.370(7)
C(130) C(131) 1.395(6)
C(131) C(132) 1.399(7)
C(131) C(135) 1.487(7)
C(132) C(133) 1.377(7)
C(133) C(134) 1.406(6)
C(133) C(141) 1.497(7)
C(135) C(136) 1.403(8)
C(135) C(140) 1.406(7)
C(136) C(137) 1.369(9)
C(137) C(138) 1.391(9)
C(138) C(139) 1.358(9)
C(139) C(140) 1.384(8)
C(141) C(142) 1.380(7)
C(141) C(146) 1.398(8)
C(142) C(143) 1.394(9)
C(143) C(144) 1.379(9)
C(144) C(145) 1.404(9)
C(145) C(146) 1.374(9)
C(147) C(148) 1.532(9)
C(148) C(149) 1.499(9)
C(150) C(151) 1.32(2)
C(151) C(152) 1.61(2)
C(152) C(151) 1.61(2)
C(153) C(154) 1.20(8)
C(154) C(155) 1.42(7)
C(1) H(1) 0.9699
C(1) H(2) 0.9702
C(4) H(3) 0.9300
C(5) H(4) 0.9301
C(6) H(5) 0.9301
C(9) H(6) 0.9300
C(10) H(7) 0.9295
C(11) H(8) 0.9300
C(14) H(9) 0.9700
C(14) H(10) 0.9700
C(17) H(11) 0.9300
C(19) H(12) 0.9301
C(21) H(13) 0.9301
C(23) H(14) 0.9300
C(24) H(15) 0.9303
C(25) H(16) 0.9301
C(26) H(17) 0.9301
C(27) H(18) 0.9301
C(29) H(19) 0.9301
C(30) H(20) 0.9300
C(31) H(21) 0.9299
C(32) H(22) 0.9301
C(33) H(23) 0.9300
C(35) H(24) 0.9300
C(37) H(25) 0.9300
C(39) H(26) 0.9299
C(41) H(27) 0.9301
C(42) H(28) 0.9301
C(43) H(29) 0.9299
C(44) H(30) 0.9299
C(45) H(31) 0.9299
C(47) H(32) 0.9300
C(48) H(33) 0.9306
C(49) H(34) 0.9299
C(50) H(35) 0.9300
C(51) H(36) 0.9300
C(54) H(37) 0.9301
C(56) H(38) 0.9299
C(58) H(39) 0.9301
C(60) H(40) 0.9299
C(61) H(41) 0.9301
C(62) H(42) 0.9300
C(63) H(43) 0.9303
C(64) H(44) 0.9302
C(66) H(45) 0.9299
C(67) H(46) 0.9298
C(68) H(47) 0.9300
C(69) H(48) 0.9299
C(70) H(49) 0.9298
C(72) H(50) 0.9299
C(74) H(51) 0.9301
C(76) H(52) 0.9299
C(78) H(53) 0.9299
C(79) H(54) 0.9302
C(80) H(55) 0.9299
C(81) H(56) 0.9299
C(82) H(57) 0.9300
C(84) H(58) 0.9303
C(85) H(59) 0.9299
C(86) H(60) 0.9301
C(87) H(61) 0.9300
C(88) H(62) 0.9300
C(89) H(63) 0.9698
C(89) H(64) 0.9699
C(91) H(65) 0.9298
C(94) H(66) 0.9297
C(95) H(67) 0.9301
C(96) H(68) 0.9301
C(97) H(69) 0.9301
C(102) H(70) 0.9302
C(103) H(71) 0.9299
C(104) H(72) 0.9300
C(105) H(73) 0.9300
C(108) H(74) 0.9298
C(110) H(75) 0.9701
C(110) H(76) 0.9702
C(112) H(77) 0.9300
C(114) H(78) 0.9299
C(116) H(79) 0.9301
C(118) H(80) 0.9302
C(119) H(81) 0.9302
C(120) H(82) 0.9301
C(121) H(83) 0.9299
C(122) H(84) 0.9300
C(124) H(85) 0.951(7)
C(125) H(86) 0.951(9)
C(126) H(87) 0.952(8)
C(127) H(88) 0.950(7)
C(128) H(89) 0.951(9)
C(130) H(90) 0.9303
C(132) H(91) 0.9298
C(134) H(92) 0.9301
C(136) H(93) 0.9301
C(137) H(94) 0.9298
C(138) H(95) 0.9302
C(139) H(96) 0.9299
C(140) H(97) 0.9299
C(142) H(98) 0.9301
C(143) H(99) 0.9302
C(144) H(100) 0.9299
C(145) H(101) 0.9300
C(146) H(102) 0.9298
H(30) C(44) 0.9299
H(88) C(127) 0.950(7)

loop_
_geom_contact_atom_site_label_1
_geom_contact_atom_site_label_2
_geom_contact_distance
_geom_contact_site_symmetry_2
F(1) F(2) 2.250(5) .
F(1) F(3) 2.273(5) .
F(1) F(4) 2.257(5) .
F(1) F(5) 2.264(5) .
F(1) F(6) 3.191(5) .
F(1) C(54) 3.345(6) .
F(2) F(3) 2.273(6) .
F(2) F(4) 3.187(5) .
F(2) F(5) 2.279(5) .
F(2) F(6) 2.267(6) .
F(2) C(118) 3.339(6) .
F(2) C(119) 3.494(6) .
F(3) F(4) 2.251(5) .
F(3) F(5) 3.216(6) .
F(3) F(6) 2.261(6) .
F(3) C(42) 3.545(6) .
F(4) F(5) 2.252(6) .
F(4) F(6) 2.246(5) .
F(4) C(1) 3.280(6) .
F(4) C(8) 3.598(5) .
F(4) C(11) 3.542(6) .
F(4) C(12) 3.347(5) .
F(4) C(13) 3.349(5) .
F(4) C(89) 3.500(6) .
F(5) F(6) 2.262(6) .
F(5) O(2) 2.820(4) .
F(5) C(54) 3.420(6) .
F(5) C(89) 3.520(5) .
F(6) C(91) 3.135(6) .
F(6) C(112) 3.339(6) .
F(6) C(118) 3.395(6) .
O(1) O(4) 2.797(8) 64603
O(1) N(1) 3.508(5) .
O(1) C(1) 2.810(5) .
O(1) C(2) 2.953(5) .
O(1) C(3) 2.459(5) .
O(1) C(16) 2.352(5) .
O(1) C(17) 3.242(6) .
O(1) C(21) 3.053(5) .
O(1) C(34) 2.446(5) .
O(1) C(35) 2.764(6) .
O(1) C(110) 3.085(5) .
O(1) C(150) 3.38(2) 64603
O(1) C(151) 3.37(2) 64603
O(2) C(11) 3.510(6) .
O(2) C(12) 2.419(5) .
O(2) C(13) 3.005(5) .
O(2) C(14) 3.070(5) .
O(2) C(53) 2.431(6) .
O(2) C(54) 2.808(6) .
O(2) C(71) 2.368(5) .
O(2) C(76) 2.690(5) .
O(2) C(89) 2.996(5) .
O(3) C(108) 3.522(6) .
O(3) C(110) 3.261(6) .
O(3) C(147) 2.388(8) .
O(3) C(149) 2.366(8) .
O(4) O(1) 2.797(8) 65603
O(4) O(6) 2.09(2) .
O(4) C(17) 3.495(8) 65603
O(4) C(150) 2.17(2) .
O(4) C(152) 2.31(2) .
O(5) C(153) 2.27(7) .
O(5) C(155) 2.24(6) .
O(6) C(35) 3.46(2) 65603
O(6) C(151) 2.87(3) .
O(6) C(152) 3.22(3) .
N(1) C(2) 2.501(5) .
N(1) C(3) 3.552(5) .
N(1) C(7) 3.122(5) .
N(1) C(8) 3.182(6) .
N(1) C(13) 2.579(6) .
N(1) C(90) 2.505(5) .
N(1) C(91) 3.474(5) .
N(1) C(99) 3.206(6) .
N(1) C(100) 3.191(6) .
N(1) C(108) 3.518(5) .
N(1) C(109) 2.508(6) .
C(1) C(3) 2.595(6) .
C(1) C(7) 2.455(6) .
C(1) C(8) 2.807(6) .
C(1) C(13) 2.857(6) .
C(1) C(14) 2.537(6) .
C(1) C(15) 3.173(6) .
C(1) C(89) 2.480(6) .
C(1) C(90) 3.099(6) .
C(1) C(91) 3.481(6) .
C(1) C(110) 2.476(6) .
C(2) C(4) 2.398(6) .
C(2) C(5) 2.805(6) .
C(2) C(6) 2.434(6) .
C(2) C(8) 2.516(6) .
C(2) C(9) 3.582(6) .
C(2) C(13) 3.146(6) .
C(2) C(14) 2.976(6) .
C(2) C(15) 2.617(6) .
C(2) C(34) 3.330(6) .
C(2) C(110) 2.949(6) .
C(3) C(5) 2.436(6) .
C(3) C(6) 2.813(6) .
C(3) C(7) 2.440(6) .
C(3) C(16) 2.543(6) .
C(3) C(21) 2.951(6) .
C(3) C(34) 2.449(6) .
C(3) C(35) 3.346(6) .
C(3) C(39) 3.134(6) .
C(3) C(110) 3.465(6) .
C(4) C(6) 2.383(6) .
C(4) C(7) 2.757(6) .
C(4) C(15) 2.489(6) .
C(4) C(16) 2.898(6) .
C(4) C(21) 3.086(6) .
C(4) C(34) 3.140(6) .
C(4) C(39) 3.238(6) .
C(5) C(7) 2.417(6) .
C(5) C(147) 3.595(8) .
C(5) C(148) 3.451(7) .
C(6) C(8) 2.481(6) .
C(6) C(9) 2.966(6) .
C(6) C(148) 3.454(7) .
C(6) C(149) 3.466(8) .
C(7) C(9) 2.454(6) .
C(7) C(13) 2.535(6) .
C(7) C(14) 2.867(6) .
C(8) C(10) 2.389(6) .
C(8) C(11) 2.757(6) .
C(8) C(12) 2.425(6) .
C(8) C(14) 2.479(6) .
C(9) C(11) 2.374(7) .
C(9) C(12) 2.785(6) .
C(9) C(13) 2.429(6) .
C(10) C(12) 2.416(6) .
C(10) C(13) 2.798(6) .
C(11) C(13) 2.413(6) .
C(11) C(52) 2.535(6) .
C(11) C(53) 2.819(6) .
C(11) C(54) 3.364(6) .
C(11) C(58) 3.485(6) .
C(12) C(14) 2.591(6) .
C(12) C(53) 2.566(6) .
C(12) C(54) 3.343(6) .
C(12) C(58) 3.460(6) .
C(12) C(71) 2.554(6) .
C(12) C(72) 2.966(6) .
C(13) C(52) 2.578(6) .
C(13) C(71) 3.150(6) .
C(13) C(72) 3.385(6) .
C(13) C(89) 3.339(6) .
C(14) C(52) 3.087(6) .
C(14) C(71) 3.169(6) .
C(14) C(72) 3.524(6) .
C(14) C(89) 2.525(6) .
C(14) C(108) 3.573(6) .
C(14) C(109) 3.121(6) .
C(14) C(110) 2.498(6) .
C(15) C(17) 2.557(6) .
C(15) C(21) 2.528(6) .
C(15) C(35) 2.536(6) .
C(15) C(39) 2.544(6) .
C(16) C(18) 2.430(7) .
C(16) C(19) 2.771(6) .
C(16) C(20) 2.411(6) .
C(16) C(34) 2.601(6) .
C(16) C(39) 3.080(6) .
C(17) O(4) 3.495(8) 64603
C(17) C(19) 2.407(6) .
C(17) C(20) 2.803(6) .
C(17) C(21) 2.403(6) .
C(17) C(22) 2.499(7) .
C(17) C(23) 2.977(7) .
C(17) C(34) 2.957(6) .
C(17) C(39) 3.090(6) .
C(18) C(20) 2.444(7) .
C(18) C(21) 2.785(7) .
C(18) C(23) 2.504(7) .
C(18) C(27) 2.502(7) .
C(19) C(21) 2.385(7) .
C(19) C(22) 2.515(7) .
C(19) C(27) 2.995(7) .
C(19) C(28) 2.523(7) .
C(19) C(29) 2.997(7) .
C(20) C(29) 2.525(7) .
C(20) C(33) 2.501(8) .
C(21) C(28) 2.513(7) .
C(21) C(33) 2.974(7) .
C(22) C(24) 2.415(7) .
C(22) C(25) 2.773(7) .
C(22) C(26) 2.419(7) .
C(23) C(25) 2.388(7) .
C(23) C(26) 2.763(8) .
C(23) C(27) 2.385(7) .
C(24) C(26) 2.380(8) .
C(24) C(27) 2.749(8) .
C(24) C(87) 3.581(9) 54501
C(25) C(27) 2.364(8) .
C(25) C(32) 3.555(8) 74603
C(27) C(106) 3.591(7) 74603
C(28) C(30) 2.432(8) .
C(28) C(31) 2.794(8) .
C(28) C(32) 2.418(9) .
C(29) C(31) 2.41(1) .
C(29) C(32) 2.76(1) .
C(29) C(33) 2.388(9) .
C(29) C(103) 3.513(9) 74603
C(30) C(32) 2.37(1) .
C(30) C(33) 2.771(9) .
C(31) C(33) 2.398(8) .
C(32) C(25) 3.555(8) 75603
C(34) C(36) 2.413(6) .
C(34) C(37) 2.778(6) .
C(34) C(38) 2.424(6) .
C(35) O(6) 3.46(2) 64603
C(35) C(37) 2.404(7) .
C(35) C(38) 2.799(6) .
C(35) C(39) 2.400(6) .
C(35) C(40) 2.502(6) .
C(35) C(41) 3.011(7) .
C(36) C(38) 2.417(6) .
C(36) C(39) 2.771(6) .
C(36) C(41) 2.517(6) .
C(36) C(45) 2.496(6) .
C(37) C(39) 2.400(6) .
C(37) C(40) 2.498(6) .
C(37) C(45) 3.015(6) .
C(37) C(46) 2.510(6) .
C(37) C(47) 3.018(7) .
C(38) C(47) 2.499(7) .
C(38) C(51) 2.514(7) .
C(39) C(46) 2.504(6) .
C(39) C(51) 3.004(7) .
C(40) C(42) 2.412(7) .
C(40) C(43) 2.787(7) .
C(40) C(44) 2.415(6) .
C(41) C(43) 2.386(7) .
C(41) C(44) 2.761(7) .
C(41) C(45) 2.382(7) .
C(42) C(44) 2.378(7) .
C(42) C(45) 2.754(7) .
C(42) C(113) 3.413(7) .
C(42) C(114) 3.538(8) .
C(43) C(45) 2.406(7) .
C(43) C(114) 3.365(8) .
C(44) C(40) 2.415(6) .
C(44) C(41) 2.761(7) .
C(44) C(42) 2.378(7) .
C(44) C(124) 3.556(7) .
C(46) C(48) 2.421(8) .
C(46) C(49) 2.804(8) .
C(46) C(50) 2.410(7) .
C(47) C(49) 2.404(8) .
C(47) C(50) 2.754(8) .
C(47) C(51) 2.385(8) .
C(48) C(50) 2.401(9) .
C(48) C(51) 2.764(9) .
C(49) C(51) 2.395(9) .
C(52) C(54) 2.548(6) .
C(52) C(58) 2.577(6) .
C(52) C(72) 2.548(6) .
C(52) C(76) 2.507(6) .
C(53) C(55) 2.449(6) .
C(53) C(56) 2.802(7) .
C(53) C(57) 2.437(6) .
C(53) C(71) 2.501(6) .
C(53) C(72) 3.327(6) .
C(53) C(76) 3.252(6) .
C(54) C(56) 2.419(7) .
C(54) C(57) 2.805(7) .
C(54) C(58) 2.415(6) .
C(54) C(59) 2.512(7) .
C(54) C(60) 2.980(7) .
C(55) C(57) 2.433(6) .
C(55) C(58) 2.803(6) .
C(55) C(60) 2.494(7) .
C(55) C(64) 2.506(7) .
C(56) C(58) 2.414(7) .
C(56) C(59) 2.516(7) .
C(56) C(64) 3.028(7) .
C(56) C(65) 2.511(7) .
C(56) C(66) 3.066(8) .
C(57) C(66) 2.513(8) .
C(57) C(70) 2.501(7) .
C(58) C(65) 2.502(7) .
C(58) C(70) 3.008(7) .
C(58) C(71) 2.866(7) .
C(58) C(72) 3.238(6) .
C(58) C(76) 3.575(7) .
C(59) C(61) 2.409(8) .
C(59) C(62) 2.790(7) .
C(59) C(63) 2.418(8) .
C(60) C(62) 2.374(8) .
C(60) C(63) 2.745(9) .
C(60) C(64) 2.352(9) .
C(61) C(63) 2.36(1) .
C(61) C(64) 2.731(9) .
C(62) C(64) 2.399(8) .
C(65) C(67) 2.414(9) .
C(65) C(68) 2.803(9) .
C(65) C(69) 2.421(8) .
C(66) C(68) 2.408(9) .
C(66) C(69) 2.766(9) .
C(66) C(70) 2.389(9) .
C(67) C(69) 2.39(1) .
C(67) C(70) 2.75(1) .
C(68) C(70) 2.40(1) .
C(71) C(73) 2.438(6) .
C(71) C(74) 2.772(6) .
C(71) C(75) 2.412(6) .
C(72) C(74) 2.393(6) .
C(72) C(75) 2.780(6) .
C(72) C(76) 2.402(6) .
C(72) C(77) 2.518(6) .
C(72) C(78) 2.979(6) .
C(73) C(75) 2.434(6) .
C(73) C(76) 2.806(6) .
C(73) C(78) 2.521(7) .
C(73) C(82) 2.497(7) .
C(74) C(76) 2.398(6) .
C(74) C(77) 2.518(6) .
C(74) C(82) 2.946(7) .
C(74) C(83) 2.488(7) .
C(74) C(84) 3.041(7) .
C(75) C(84) 2.517(7) .
C(75) C(88) 2.526(7) .
C(76) C(83) 2.524(6) .
C(76) C(88) 3.103(7) .
C(77) C(79) 2.411(7) .
C(77) C(80) 2.813(7) .
C(77) C(81) 2.419(7) .
C(78) C(80) 2.404(7) .
C(78) C(81) 2.735(7) .
C(78) C(82) 2.364(7) .
C(79) C(81) 2.354(8) .
C(79) C(82) 2.736(8) .
C(80) C(82) 2.397(7) .
C(83) C(85) 2.401(7) .
C(83) C(86) 2.774(8) .
C(83) C(87) 2.410(8) .
C(84) C(86) 2.376(8) .
C(84) C(87) 2.766(8) .
C(84) C(88) 2.397(7) .
C(84) C(146) 3.502(8) .
C(85) C(87) 2.392(8) .
C(85) C(88) 2.748(8) .
C(86) C(88) 2.379(8) .
C(87) C(24) 3.581(9) 56501
C(87) C(105) 3.564(8) .
C(89) C(91) 2.512(6) .
C(89) C(99) 2.477(6) .
C(89) C(100) 2.818(6) .
C(89) C(109) 2.828(6) .
C(89) C(110) 2.500(6) .
C(90) C(92) 2.461(6) .
C(90) C(93) 2.840(7) .
C(90) C(98) 2.446(7) .
C(90) C(100) 2.455(6) .
C(90) C(109) 2.977(6) .
C(90) C(110) 2.799(6) .
C(91) C(93) 2.428(7) .
C(91) C(98) 2.811(7) .
C(91) C(99) 2.436(6) .
C(91) C(111) 2.463(6) .
C(91) C(112) 2.990(6) .
C(91) C(116) 3.563(7) .
C(92) C(94) 2.485(8) .
C(92) C(98) 2.483(7) .
C(92) C(99) 2.860(6) .
C(92) C(112) 2.481(6) .
C(92) C(116) 2.520(7) .
C(93) C(95) 2.415(8) .
C(93) C(96) 2.793(8) .
C(93) C(97) 2.428(7) .
C(93) C(99) 2.491(7) .
C(93) C(111) 2.594(7) .
C(93) C(116) 3.214(7) .
C(94) C(96) 2.398(8) .
C(94) C(97) 2.773(8) .
C(94) C(98) 2.446(7) .
C(94) C(111) 3.007(8) .
C(94) C(116) 3.176(8) .
C(95) C(97) 2.400(9) .
C(95) C(98) 2.807(8) .
C(96) C(98) 2.418(8) .
C(97) C(99) 2.501(7) .
C(97) C(100) 3.004(7) .
C(97) C(101) 3.236(7) .
C(97) C(102) 3.154(8) .
C(98) C(100) 2.574(6) .
C(98) C(101) 3.261(7) .
C(98) C(102) 3.258(7) .
C(99) C(101) 2.579(6) .
C(99) C(102) 2.985(7) .
C(99) C(109) 2.457(6) .
C(99) C(110) 2.833(6) .
C(100) C(102) 2.496(7) .
C(100) C(106) 2.473(6) .
C(100) C(107) 2.837(6) .
C(100) C(108) 2.440(6) .
C(100) C(110) 2.492(6) .
C(101) C(103) 2.409(8) .
C(101) C(104) 2.783(8) .
C(101) C(105) 2.429(7) .
C(101) C(107) 2.463(6) .
C(101) C(108) 2.815(6) .
C(101) C(109) 2.439(6) .
C(102) C(104) 2.415(8) .
C(102) C(105) 2.803(8) .
C(102) C(106) 2.465(7) .
C(103) C(29) 3.513(9) 75603
C(103) C(105) 2.413(8) .
C(103) C(106) 2.815(8) .
C(104) C(106) 2.421(8) .
C(104) C(150) 3.56(2) 65501
C(105) C(107) 2.481(7) .
C(105) C(129) 2.950(7) .
C(105) C(134) 3.572(7) .
C(106) C(27) 3.591(7) 75603
C(106) C(108) 2.407(7) .
C(106) C(109) 2.808(6) .
C(106) C(129) 2.546(7) .
C(106) C(130) 3.393(6) .
C(106) C(134) 3.431(7) .
C(107) C(109) 2.434(6) .
C(107) C(130) 2.488(6) .
C(107) C(134) 2.526(6) .
C(108) C(110) 2.529(6) .
C(108) C(129) 2.473(6) .
C(108) C(130) 3.248(6) .
C(108) C(134) 3.365(6) .
C(111) C(113) 2.432(6) .
C(111) C(114) 2.793(7) .
C(111) C(115) 2.414(8) .
C(112) C(114) 2.424(7) .
C(112) C(115) 2.799(8) .
C(112) C(116) 2.401(8) .
C(112) C(117) 2.506(6) .
C(112) C(118) 2.989(7) .
C(113) C(115) 2.420(8) .
C(113) C(116) 2.780(7) .
C(113) C(118) 2.521(7) .
C(113) C(122) 2.505(6) .
C(113) C(140) 3.436(7) 45501
C(114) C(116) 2.412(7) .
C(114) C(117) 2.509(8) .
C(114) C(122) 3.009(7) .
C(114) C(123) 2.518(8) .
C(114) C(124) 3.025(8) .
C(115) C(124) 2.497(8) .
C(115) C(128) 2.521(8) .
C(116) C(123) 2.518(8) .
C(116) C(128) 3.052(8) .
C(117) C(119) 2.417(7) .
C(117) C(120) 2.789(7) .
C(117) C(121) 2.414(7) .
C(118) C(120) 2.405(7) .
C(118) C(121) 2.751(7) .
C(118) C(122) 2.397(7) .
C(119) C(121) 2.366(8) .
C(119) C(122) 2.764(8) .
C(119) C(142) 3.415(8) 45501
C(120) C(122) 2.386(8) .
C(120) C(142) 3.570(8) 45501
C(120) C(149) 3.580(9) 45501
C(121) C(148) 3.426(8) 45501
C(121) C(149) 3.568(9) 45501
C(122) C(140) 3.515(8) 45501
C(123) C(125) 2.421(7) .
C(123) C(126) 2.796(7) .
C(123) C(127) 2.421(7) .
C(124) C(44) 3.556(7) .
C(124) C(126) 2.420(7) .
C(124) C(127) 2.793(7) .
C(124) C(128) 2.417(8) .
C(125) C(127) 2.418(8) .
C(125) C(128) 2.792(8) .
C(126) C(128) 2.421(7) .
C(126) C(139) 3.583(8) 74603
C(127) C(123) 2.421(7) .
C(127) C(124) 2.793(7) .
C(127) C(125) 2.418(8) .
C(129) C(131) 2.439(7) .
C(129) C(132) 2.779(6) .
C(129) C(133) 2.413(7) .
C(130) C(132) 2.392(7) .
C(130) C(133) 2.770(7) .
C(130) C(134) 2.387(7) .
C(130) C(135) 2.494(7) .
C(130) C(136) 3.003(8) .
C(131) C(133) 2.423(7) .
C(131) C(134) 2.797(7) .
C(131) C(136) 2.530(8) .
C(131) C(140) 2.505(7) .
C(131) C(152) 3.50(2) 65501
C(132) C(134) 2.401(7) .
C(132) C(135) 2.530(7) .
C(132) C(140) 3.016(7) .
C(132) C(141) 2.504(8) .
C(132) C(142) 2.997(8) .
C(133) C(142) 2.498(8) .
C(133) C(146) 2.521(8) .
C(134) C(141) 2.511(7) .
C(134) C(146) 3.030(7) .
C(135) C(137) 2.405(9) .
C(135) C(138) 2.806(8) .
C(135) C(139) 2.414(8) .
C(136) C(138) 2.409(9) .
C(136) C(139) 2.751(8) .
C(136) C(140) 2.406(8) .
C(137) C(139) 2.359(9) .
C(137) C(140) 2.752(9) .
C(138) C(140) 2.399(9) .
C(139) C(126) 3.583(8) 75603
C(140) C(113) 3.436(7) 65501
C(140) C(122) 3.515(8) 65501
C(141) C(143) 2.420(8) .
C(141) C(144) 2.803(9) .
C(141) C(145) 2.405(9) .
C(142) C(119) 3.415(8) 65501
C(142) C(120) 3.570(8) 65501
C(142) C(144) 2.401(9) .
C(142) C(145) 2.751(9) .
C(142) C(146) 2.387(8) .
C(143) C(145) 2.395(9) .
C(143) C(146) 2.775(9) .
C(144) C(146) 2.417(9) .
C(147) C(149) 2.58(1) .
C(148) C(121) 3.426(8) 65501
C(149) C(120) 3.580(9) 65501
C(149) C(121) 3.568(9) 65501
C(150) O(1) 3.38(2) 65603
C(150) C(104) 3.56(2) 45501
C(150) C(152) 2.45(2) .
C(151) O(1) 3.37(2) 65603
C(152) O(4) 2.31(2) .
C(152) O(6) 3.22(3) .
C(152) C(131) 3.50(2) 45501
C(152) C(150) 2.45(2) .
C(153) C(155) 1.99(6) .
P(1) H(37) 3.4563 .
P(1) H(63) 3.3345 .
P(1) H(80) 3.3830 .
F(1) H(37) 2.6529 .
F(2) H(80) 2.6310 .
F(2) H(81) 2.9569 .
F(3) H(27) 3.2394 .
F(3) H(28) 2.9138 .
F(3) H(80) 3.4630 .
F(4) H(1) 2.3640 .
F(4) H(27) 3.5742 .
F(4) H(63) 2.6079 .
F(4) H(65) 3.4245 .
F(5) H(37) 2.5106 .
F(5) H(40) 3.2691 .
F(5) H(63) 2.6212 .
F(5) H(65) 3.5888 .
F(6) H(27) 3.0974 .
F(6) H(28) 2.9852 .
F(6) H(63) 2.9601 .
F(6) H(65) 2.2634 .
F(6) H(77) 2.8378 .
F(6) H(80) 2.4736 .
O(1) H(1) 3.5928 .
O(1) H(2) 2.0958 .
O(1) H(11) 3.3868 .
O(1) H(13) 3.0644 .
O(1) H(24) 2.4137 .
O(1) H(75) 3.2976 .
O(1) H(76) 2.2664 .
O(2) H(10) 2.5063 .
O(2) H(37) 2.5169 .
O(2) H(52) 2.3588 .
O(2) H(63) 2.6755 .
O(2) H(64) 2.5258 .
O(3) H(9) 2.7876 .
O(3) H(13) 2.9537 .
O(3) H(23) 3.0627 .
O(3) H(74) 2.7272 .
O(3) H(75) 2.3055 .
O(3) H(83) 2.9165 65501
O(4) H(11) 3.2978 65603
O(4) H(24) 3.3948 65603
O(4) H(79) 2.8492 65603
O(5) H(15) 3.1169 .
O(5) H(94) 3.3268 74603
O(6) H(11) 3.3209 65603
O(6) H(24) 3.4957 65603
O(6) H(79) 3.2034 65603
N(1) H(1) 2.0633 .
N(1) H(2) 2.0618 .
N(1) H(9) 2.0641 .
N(1) H(10) 2.0706 .
N(1) H(63) 2.0695 .
N(1) H(64) 2.0733 .
N(1) H(65) 3.5622 .
N(1) H(75) 2.0525 .
N(1) H(76) 2.0535 .
C(1) H(9) 2.9357 .
C(1) H(10) 3.3226 .
C(1) H(24) 3.2513 .
C(1) H(63) 2.5480 .
C(1) H(64) 3.3049 .
C(1) H(65) 3.3005 .
C(1) H(75) 2.7692 .
C(1) H(76) 2.5266 .
C(2) H(1) 2.0394 .
C(2) H(2) 2.0480 .
C(2) H(3) 3.2350 .
C(2) H(5) 3.2713 .
C(2) H(9) 2.9198 .
C(2) H(13) 3.5681 .
C(2) H(75) 2.7229 .
C(2) H(76) 3.0352 .
C(3) H(1) 3.2473 .
C(3) H(2) 2.6726 .
C(3) H(3) 2.0030 .
C(3) H(4) 3.2694 .
C(3) H(13) 2.6355 .
C(3) H(24) 3.4733 .
C(3) H(26) 3.1202 .
C(3) H(75) 3.0891 .
C(3) H(76) 3.2547 .
C(4) H(4) 2.0191 .
C(4) H(5) 3.2242 .
C(4) H(13) 2.8209 .
C(4) H(26) 2.8727 .
C(5) H(3) 1.9973 .
C(5) H(5) 2.0200 .
C(6) H(3) 3.2163 .
C(6) H(4) 2.0247 .
C(6) H(6) 2.7329 .
C(6) H(9) 3.5837 .
C(7) H(1) 2.5789 .
C(7) H(2) 3.2522 .
C(7) H(4) 3.2586 .
C(7) H(5) 2.0313 .
C(7) H(6) 2.5822 .
C(7) H(9) 2.6862 .
C(7) H(75) 3.4047 .
C(8) H(1) 2.5002 .
C(8) H(5) 2.6236 .
C(8) H(6) 2.0139 .
C(8) H(7) 3.2271 .
C(8) H(9) 2.6340 .
C(8) H(10) 3.2671 .
C(9) H(1) 3.3857 .
C(9) H(5) 2.7789 .
C(9) H(7) 1.9985 .
C(9) H(8) 3.2081 .
C(10) H(6) 1.9954 .
C(10) H(8) 2.0054 .
C(11) H(6) 3.2132 .
C(11) H(7) 2.0145 .
C(11) H(37) 3.4687 .
C(11) H(50) 3.2078 .
C(12) H(1) 3.5398 .
C(12) H(7) 3.2512 .
C(12) H(8) 2.0125 .
C(12) H(9) 3.1985 .
C(12) H(10) 2.6402 .
C(12) H(37) 3.3325 .
C(12) H(39) 3.5227 .
C(12) H(50) 2.6445 .
C(13) H(1) 2.5774 .
C(13) H(6) 3.2657 .
C(13) H(8) 3.2509 .
C(13) H(9) 2.0309 .
C(13) H(10) 2.0323 .
C(13) H(50) 3.0801 .
C(13) H(63) 3.1886 .
C(13) H(64) 3.5061 .
C(14) H(1) 2.7393 .
C(14) H(2) 3.3692 .
C(14) H(50) 3.5513 .
C(14) H(63) 2.8262 .
C(14) H(64) 2.5772 .
C(14) H(74) 3.4293 .
C(14) H(75) 2.5731 .
C(14) H(76) 3.3223 .
C(15) H(2) 2.7412 .
C(15) H(3) 2.5833 .
C(15) H(11) 2.7035 .
C(15) H(13) 2.6488 .
C(15) H(24) 2.6751 .
C(15) H(26) 2.6809 .
C(15) H(76) 3.2155 .
C(16) H(3) 2.5336 .
C(16) H(11) 2.0364 .
C(16) H(13) 1.9986 .
C(16) H(26) 2.8213 .
C(17) H(3) 3.4218 .
C(17) H(12) 3.2442 .
C(17) H(13) 3.2383 .
C(17) H(14) 2.7134 .
C(17) H(26) 2.8157 .
C(18) H(11) 2.0306 .
C(18) H(12) 2.0215 .
C(18) H(14) 2.6624 .
C(18) H(18) 2.6469 .
C(18) H(60) 3.4559 54501
C(19) H(11) 3.2489 .
C(19) H(13) 3.2254 .
C(19) H(18) 2.7227 .
C(19) H(19) 2.7339 .
C(20) H(12) 2.0252 .
C(20) H(13) 2.0043 .
C(20) H(19) 2.6791 .
C(20) H(23) 2.6420 .
C(21) H(3) 2.7491 .
C(21) H(11) 3.2415 .
C(21) H(12) 3.2240 .
C(21) H(23) 2.6841 .
C(22) H(11) 2.6491 .
C(22) H(12) 2.6638 .
C(22) H(14) 2.0168 .
C(22) H(15) 3.2525 .
C(22) H(17) 3.2564 .
C(22) H(18) 2.0206 .
C(22) H(60) 3.1589 54501
C(22) H(93) 3.5498 74603
C(23) H(11) 2.7061 .
C(23) H(15) 2.0275 .
C(23) H(16) 3.2276 .
C(23) H(18) 3.2245 .
C(23) H(60) 3.2119 54501
C(23) H(61) 3.1852 54501
C(23) H(93) 3.2848 74603
C(24) H(14) 2.0232 .
C(24) H(16) 2.0004 .
C(24) H(17) 3.2186 .
C(24) H(61) 2.8710 54501
C(24) H(93) 3.0339 74603
C(24) H(94) 3.1803 74603
C(25) H(14) 3.2256 .
C(25) H(15) 2.0102 .
C(25) H(17) 1.9973 .
C(25) H(18) 3.1999 .
C(25) H(22) 3.4889 74603
C(25) H(61) 3.3106 54501
C(25) H(71) 3.2462 54501
C(25) H(72) 3.1283 54501
C(25) H(90) 3.3226 74603
C(25) H(93) 3.0736 74603
C(26) H(15) 3.2172 .
C(26) H(16) 1.9861 .
C(26) H(18) 2.0065 .
C(26) H(69) 3.1706 74603
C(26) H(90) 2.8105 74603
C(26) H(93) 3.3418 74603
C(27) H(12) 2.7274 .
C(27) H(14) 3.2290 .
C(27) H(16) 3.2016 .
C(27) H(17) 2.0134 .
C(27) H(69) 2.8892 74603
C(27) H(90) 3.2230 74603
C(27) H(93) 3.5503 74603
C(28) H(12) 2.6672 .
C(28) H(13) 2.6535 .
C(28) H(16) 3.5650 75603
C(28) H(19) 2.0288 .
C(28) H(20) 3.2713 .
C(28) H(22) 3.2489 .
C(28) H(23) 2.0067 .
C(28) H(71) 3.0985 74603
C(29) H(12) 2.7056 .
C(29) H(20) 2.0390 .
C(29) H(21) 3.2508 .
C(29) H(23) 3.2295 .
C(29) H(71) 2.8952 74603
C(30) H(19) 2.0320 .
C(30) H(21) 2.0186 .
C(30) H(22) 3.2149 .
C(30) H(71) 3.1679 74603
C(31) H(16) 3.3561 75603
C(31) H(19) 3.2470 .
C(31) H(20) 2.0211 .
C(31) H(22) 1.9861 .
C(31) H(23) 3.2318 .
C(31) H(71) 3.5497 74603
C(31) H(78) 3.1931 65501
C(31) H(84) 3.2317 65501
C(32) H(16) 2.8528 75603
C(32) H(20) 3.2101 .
C(32) H(21) 1.9823 .
C(32) H(23) 2.0421 .
C(32) H(84) 2.9220 65501
C(32) H(90) 3.5411 .
C(33) H(13) 2.6981 .
C(33) H(16) 2.9592 75603
C(33) H(17) 3.5074 75603
C(33) H(19) 3.2291 .
C(33) H(21) 3.2367 .
C(33) H(22) 2.0327 .
C(33) H(71) 3.5188 74603
C(34) H(2) 3.2829 .
C(34) H(3) 3.1653 .
C(34) H(11) 2.5989 .
C(34) H(24) 2.0263 .
C(34) H(26) 2.0121 .
C(35) H(2) 3.0581 .
C(35) H(11) 3.5504 .
C(35) H(25) 3.2427 .
C(35) H(26) 3.2376 .
C(35) H(27) 2.7771 .
C(36) H(24) 2.0305 .
C(36) H(25) 2.0075 .
C(36) H(27) 2.6681 .
C(36) H(31) 2.6419 .
C(37) H(24) 3.2418 .
C(37) H(26) 3.2396 .
C(37) H(31) 2.7744 .
C(37) H(32) 2.7564 .
C(38) H(11) 3.5870 .
C(38) H(25) 2.0226 .
C(38) H(26) 2.0226 .
C(38) H(32) 2.6440 .
C(38) H(36) 2.6677 .
C(39) H(3) 3.0032 .
C(39) H(11) 2.6199 .
C(39) H(24) 3.2405 .
C(39) H(25) 3.2402 .
C(39) H(36) 2.7557 .
C(40) H(24) 2.6475 .
C(40) H(25) 2.6433 .
C(40) H(27) 2.0288 .
C(40) H(28) 3.2494 .
C(40) H(30) 3.2509 .
C(40) H(31) 2.0016 .
C(41) H(24) 2.7644 .
C(41) H(28) 2.0106 .
C(41) H(29) 3.2242 .
C(41) H(31) 3.2250 .
C(42) H(27) 2.0100 .
C(42) H(29) 2.0018 .
C(42) H(30) 3.2173 .
C(42) H(80) 3.4972 .
C(43) H(27) 3.2200 .
C(43) H(28) 1.9951 .
C(43) H(30) 2.0160 .
C(43) H(31) 3.2419 .
C(43) H(78) 3.2033 .
C(43) H(85) 3.207(8) .
C(44) H(28) 3.2149 .
C(44) H(29) 2.0126 .
C(44) H(31) 2.0320 .
C(44) H(85) 2.700(8) .
C(45) H(25) 2.7806 .
C(45) H(27) 3.2222 .
C(45) H(29) 3.2472 .
C(45) H(30) 2.0397 .
C(45) H(85) 3.216(8) .
C(46) H(25) 2.6598 .
C(46) H(26) 2.6489 .
C(46) H(32) 2.0175 .
C(46) H(33) 3.2580 .
C(46) H(35) 3.2463 .
C(46) H(36) 2.0197 .
C(47) H(25) 2.7732 .
C(47) H(33) 2.0167 .
C(47) H(34) 3.2430 .
C(47) H(36) 3.2262 .
C(48) H(32) 2.0040 .
C(48) H(34) 2.0344 .
C(48) H(35) 3.2404 .
C(49) H(32) 3.2399 .
C(49) H(33) 2.0330 .
C(49) H(35) 2.0130 .
C(49) H(36) 3.2289 .
C(49) H(52) 3.5298 54501
C(50) H(33) 3.2430 .
C(50) H(34) 2.0284 .
C(50) H(36) 1.9956 .
C(50) H(52) 3.3257 54501
C(51) H(26) 2.7373 .
C(51) H(32) 3.2266 .
C(51) H(34) 3.2355 .
C(51) H(35) 2.0016 .
C(52) H(8) 2.6572 .
C(52) H(10) 2.6130 .
C(52) H(37) 2.6766 .
C(52) H(39) 2.7197 .
C(52) H(50) 2.6876 .
C(52) H(52) 2.6401 .
C(53) H(8) 2.3947 .
C(53) H(34) 2.8143 56501
C(53) H(37) 2.0302 .
C(53) H(39) 2.0267 .
C(53) H(50) 3.3938 .
C(53) H(52) 3.2902 .
C(54) H(8) 2.8070 .
C(54) H(34) 2.9731 56501
C(54) H(38) 3.2588 .
C(54) H(39) 3.2537 .
C(54) H(40) 2.6967 .
C(55) H(8) 3.5957 .
C(55) H(33) 3.0761 56501
C(55) H(34) 3.1414 56501
C(55) H(37) 2.0475 .
C(55) H(38) 2.0137 .
C(55) H(40) 2.6407 .
C(55) H(44) 2.6488 .
C(56) H(33) 2.9899 56501
C(56) H(34) 3.1346 56501
C(56) H(37) 3.2573 .
C(56) H(39) 3.2522 .
C(56) H(44) 2.7908 .
C(56) H(45) 2.8496 .
C(57) H(34) 2.9905 56501
C(57) H(38) 2.0279 .
C(57) H(39) 2.0243 .
C(57) H(45) 2.6705 .
C(57) H(49) 2.6505 .
C(58) H(8) 2.9242 .
C(58) H(34) 2.8101 56501
C(58) H(37) 3.2552 .
C(58) H(38) 3.2516 .
C(58) H(49) 2.7742 .
C(58) H(50) 3.2834 .
C(59) H(33) 3.2912 56501
C(59) H(37) 2.6565 .
C(59) H(38) 2.6681 .
C(59) H(40) 1.9892 .
C(59) H(41) 3.2378 .
C(59) H(43) 3.2563 .
C(59) H(44) 2.0134 .
C(60) H(33) 3.5766 56501
C(60) H(37) 2.7303 .
C(60) H(41) 2.0279 .
C(60) H(42) 3.2169 .
C(60) H(44) 3.1915 .
C(61) H(40) 2.0290 .
C(61) H(42) 1.9671 .
C(61) H(43) 3.2026 .
C(61) H(56) 3.4774 45501
C(62) H(40) 3.2025 .
C(62) H(41) 1.9611 .
C(62) H(43) 2.0443 .
C(62) H(44) 3.2387 .
C(62) H(56) 3.3129 45501
C(63) H(41) 3.2080 .
C(63) H(42) 2.0394 .
C(63) H(44) 2.0040 .
C(64) H(38) 2.7728 .
C(64) H(40) 3.1960 .
C(64) H(42) 3.2399 .
C(64) H(43) 2.0181 .
C(65) H(38) 2.6598 .
C(65) H(39) 2.6469 .
C(65) H(45) 2.0302 .
C(65) H(46) 3.2502 .
C(65) H(48) 3.2556 .
C(65) H(49) 2.0145 .
C(66) H(38) 2.8430 .
C(66) H(46) 2.0078 .
C(66) H(47) 3.2453 .
C(66) H(49) 3.2316 .
C(67) H(45) 2.0046 .
C(67) H(47) 2.0292 .
C(67) H(48) 3.2289 .
C(68) H(45) 3.2424 .
C(68) H(46) 2.0229 .
C(68) H(48) 2.0046 .
C(68) H(49) 3.2301 .
C(69) H(46) 3.2247 .
C(69) H(47) 2.0117 .
C(69) H(49) 2.0178 .
C(70) H(39) 2.7702 .
C(70) H(45) 3.2321 .
C(70) H(47) 3.2406 .
C(70) H(48) 2.0243 .
C(71) H(9) 3.5435 .
C(71) H(10) 2.4526 .
C(71) H(39) 2.5481 .
C(71) H(50) 2.0168 .
C(71) H(52) 2.0175 .
C(72) H(9) 3.5540 .
C(72) H(10) 3.0365 .
C(72) H(39) 2.5737 .
C(72) H(51) 3.2340 .
C(72) H(52) 3.2427 .
C(72) H(53) 2.6845 .
C(73) H(39) 3.3847 .
C(73) H(50) 2.0316 .
C(73) H(51) 2.0176 .
C(73) H(53) 2.6767 .
C(73) H(57) 2.6433 .
C(74) H(50) 3.2372 .
C(74) H(52) 3.2364 .
C(74) H(57) 2.6268 .
C(74) H(58) 2.8315 .
C(74) H(92) 3.2474 .
C(75) H(35) 3.2901 56501
C(75) H(51) 2.0110 .
C(75) H(52) 2.0206 .
C(75) H(58) 2.6728 .
C(75) H(62) 2.6721 .
C(75) H(92) 3.2729 .
C(76) H(10) 2.9395 .
C(76) H(34) 3.4105 56501
C(76) H(35) 3.1102 56501
C(76) H(39) 3.3172 .
C(76) H(50) 3.2357 .
C(76) H(51) 3.2341 .
C(76) H(62) 2.9083 .
C(77) H(50) 2.6731 .
C(77) H(51) 2.6643 .
C(77) H(53) 2.0071 .
C(77) H(54) 3.2425 .
C(77) H(56) 3.2510 .
C(77) H(57) 2.0169 .
C(77) H(82) 3.1604 65501
C(78) H(50) 2.6803 .
C(78) H(54) 2.0090 .
C(78) H(55) 3.2442 .
C(78) H(57) 3.2086 .
C(78) H(82) 3.4212 65501
C(79) H(53) 2.0070 .
C(79) H(55) 2.0233 .
C(79) H(56) 3.1963 .
C(80) H(53) 3.2361 .
C(80) H(54) 2.0122 .
C(80) H(56) 1.9882 .
C(80) H(57) 3.2261 .
C(80) H(81) 3.5228 65501
C(81) H(54) 3.1953 .
C(81) H(55) 2.0056 .
C(81) H(57) 2.0156 .
C(81) H(81) 3.3854 65501
C(82) H(51) 2.6399 .
C(82) H(53) 3.2068 .
C(82) H(55) 3.2405 .
C(82) H(56) 2.0166 .
C(82) H(82) 3.2883 65501
C(83) H(35) 2.8999 56501
C(83) H(51) 2.6155 .
C(83) H(52) 2.6783 .
C(83) H(58) 2.0156 .
C(83) H(59) 3.2369 .
C(83) H(61) 3.2515 .
C(83) H(62) 2.0374 .
C(83) H(92) 3.1188 .
C(83) H(102) 3.1991 .
C(84) H(35) 3.2376 56501
C(84) H(51) 2.8198 .
C(84) H(59) 2.0107 .
C(84) H(60) 3.2157 .
C(84) H(62) 3.2373 .
C(84) H(101) 3.2707 .
C(84) H(102) 2.8695 .
C(85) H(58) 2.0117 .
C(85) H(60) 1.9904 .
C(85) H(61) 3.2285 .
C(85) H(101) 3.4594 .
C(85) H(102) 3.0817 .
C(86) H(58) 3.2101 .
C(86) H(59) 1.9846 .
C(86) H(61) 2.0390 .
C(86) H(62) 3.2188 .
C(86) H(102) 3.5735 .
C(87) H(59) 3.2317 .
C(87) H(60) 2.0331 .
C(87) H(62) 1.9783 .
C(87) H(73) 3.5600 .
C(88) H(35) 3.1566 56501
C(88) H(52) 2.8940 .
C(88) H(58) 3.2428 .
C(88) H(60) 3.2138 .
C(88) H(61) 1.9912 .
C(88) H(92) 3.2014 .
C(89) H(1) 2.6445 .
C(89) H(2) 2.6499 .
C(89) H(9) 3.3025 .
C(89) H(10) 2.5336 .
C(89) H(65) 2.6513 .
C(89) H(75) 3.3270 .
C(89) H(76) 2.7957 .
C(90) H(1) 3.4368 .
C(90) H(2) 2.7755 .
C(90) H(63) 2.0153 .
C(90) H(64) 2.0127 .
C(90) H(65) 2.0478 .
C(90) H(76) 2.6242 .
C(91) H(2) 2.8833 .
C(91) H(63) 2.5462 .
C(91) H(64) 3.2020 .
C(91) H(76) 3.5173 .
C(91) H(77) 2.8126 .
C(92) H(65) 1.9995 .
C(92) H(66) 2.6494 .
C(92) H(77) 2.6155 .
C(92) H(79) 2.6706 .
C(93) H(65) 3.2672 .
C(93) H(66) 2.0313 .
C(93) H(67) 3.2531 .
C(93) H(69) 3.2679 .
C(93) H(79) 3.0214 .
C(94) H(67) 2.0025 .
C(94) H(68) 3.2360 .
C(94) H(79) 2.8493 .
C(94) H(87) 3.48(1) 65603
C(94) H(96) 3.4716 45501
C(95) H(66) 1.9980 .
C(95) H(68) 2.0341 .
C(95) H(69) 3.2369 .
C(96) H(19) 3.4373 75603
C(96) H(66) 3.2367 .
C(96) H(67) 2.0320 .
C(96) H(69) 1.9960 .
C(97) H(18) 3.2946 75603
C(97) H(67) 3.2353 .
C(97) H(68) 1.9979 .
C(97) H(70) 2.8593 .
C(98) H(66) 3.2848 .
C(98) H(68) 3.2520 .
C(98) H(69) 2.0241 .
C(98) H(70) 2.7455 .
C(98) H(76) 3.4470 .
C(99) H(63) 3.2478 .
C(99) H(64) 2.6252 .
C(99) H(65) 3.2630 .
C(99) H(69) 2.6641 .
C(99) H(70) 2.6586 .
C(99) H(76) 2.5878 .
C(100) H(17) 3.5848 75603
C(100) H(64) 2.5746 .
C(100) H(69) 2.6682 .
C(100) H(70) 2.6684 .
C(100) H(74) 3.2684 .
C(100) H(75) 3.2632 .
C(100) H(76) 2.6516 .
C(101) H(18) 2.9763 75603
C(101) H(62) 3.5083 .
C(101) H(64) 3.4583 .
C(101) H(69) 2.6814 .
C(101) H(70) 2.0527 .
C(101) H(71) 3.2490 .
C(101) H(73) 3.2730 .
C(102) H(12) 3.5650 75603
C(102) H(18) 3.3482 75603
C(102) H(69) 2.8159 .
C(102) H(71) 1.9986 .
C(102) H(72) 3.2460 .
C(103) H(12) 3.2003 75603
C(103) H(16) 3.1179 56501
C(103) H(18) 3.4962 75603
C(103) H(19) 3.5948 75603
C(103) H(61) 3.5143 .
C(103) H(70) 2.0062 .
C(103) H(72) 2.0374 .
C(103) H(73) 3.2485 .
C(104) H(12) 3.4558 75603
C(104) H(16) 3.2533 56501
C(104) H(18) 3.3510 75603
C(104) H(61) 2.9060 .
C(104) H(70) 3.2564 .
C(104) H(71) 2.0441 .
C(104) H(73) 1.9913 .
C(105) H(18) 3.0557 75603
C(105) H(61) 3.1483 .
C(105) H(62) 3.2179 .
C(105) H(71) 3.2468 .
C(105) H(72) 1.9962 .
C(106) H(17) 3.5819 75603
C(106) H(18) 2.8726 75603
C(106) H(62) 3.1173 .
C(106) H(70) 3.3033 .
C(106) H(72) 3.2593 .
C(106) H(73) 2.0457 .
C(106) H(74) 3.2471 .
C(106) H(90) 3.3696 .
C(106) H(92) 3.4431 .
C(107) H(17) 3.3888 75603
C(107) H(18) 3.5462 75603
C(107) H(62) 3.5303 .
C(107) H(73) 2.6602 .
C(107) H(74) 1.9930 .
C(107) H(90) 2.6102 .
C(107) H(92) 2.6812 .
C(108) H(9) 3.2779 .
C(108) H(10) 3.3264 .
C(108) H(17) 3.3699 75603
C(108) H(75) 2.5510 .
C(108) H(76) 3.1955 .
C(108) H(90) 3.2293 .
C(108) H(92) 3.4323 .
C(109) H(9) 3.1275 .
C(109) H(10) 3.0179 .
C(109) H(17) 3.4756 75603
C(109) H(64) 2.6794 .
C(109) H(74) 2.0555 .
C(109) H(75) 2.0377 .
C(109) H(76) 2.0354 .
C(110) H(1) 3.3171 .
C(110) H(2) 2.6484 .
C(110) H(9) 2.4797 .
C(110) H(10) 2.8723 .
C(110) H(13) 3.4757 .
C(110) H(63) 3.3168 .
C(110) H(64) 2.8256 .
C(110) H(74) 2.6670 .
C(111) H(65) 2.5723 .
C(111) H(66) 2.6682 .
C(111) H(77) 2.0299 .
C(111) H(79) 2.0014 .
C(111) H(96) 3.0895 45501
C(112) H(28) 3.5441 .
C(112) H(65) 2.7623 .
C(112) H(78) 3.2650 .
C(112) H(79) 3.2365 .
C(112) H(80) 2.7377 .
C(112) H(96) 3.2120 45501
C(112) H(97) 3.1302 45501
C(113) H(28) 3.1755 .
C(113) H(29) 3.5729 .
C(113) H(77) 2.0548 .
C(113) H(78) 2.0128 .
C(113) H(80) 2.6795 .
C(113) H(84) 2.6572 .
C(113) H(96) 3.2748 45501
C(113) H(97) 2.9137 45501
C(114) H(21) 3.3335 45501
C(114) H(29) 3.3485 .
C(114) H(77) 3.2639 .
C(114) H(79) 3.2509 .
C(114) H(84) 2.7563 .
C(114) H(85) 2.78(1) .
C(114) H(96) 3.2375 45501
C(114) H(97) 3.5674 45501
C(115) H(78) 2.0370 .
C(115) H(79) 2.0172 .
C(115) H(85) 2.64(1) .
C(115) H(89) 2.68(1) .
C(115) H(96) 3.0987 45501
C(116) H(66) 2.6192 .
C(116) H(77) 3.2388 .
C(116) H(78) 3.2513 .
C(116) H(89) 2.84(1) .
C(116) H(96) 3.0326 45501
C(117) H(28) 3.2044 .
C(117) H(29) 3.4587 .
C(117) H(77) 2.6582 .
C(117) H(78) 2.6650 .
C(117) H(80) 2.0323 .
C(117) H(81) 3.2571 .
C(117) H(83) 3.2477 .
C(117) H(84) 2.0222 .
C(117) H(97) 3.0021 45501
C(118) H(28) 2.9684 .
C(118) H(77) 2.7300 .
C(118) H(81) 2.0176 .
C(118) H(82) 3.2438 .
C(118) H(84) 3.2414 .
C(118) H(98) 3.2101 45501
C(119) H(80) 2.0100 .
C(119) H(82) 2.0301 .
C(119) H(83) 3.2050 .
C(119) H(98) 2.8921 45501
C(120) H(80) 3.2432 .
C(120) H(81) 2.0297 .
C(120) H(83) 1.9631 .
C(120) H(84) 3.2172 .
C(120) H(98) 3.2097 45501
C(121) H(81) 3.2000 .
C(121) H(82) 1.9710 .
C(121) H(84) 2.0346 .
C(122) H(22) 3.3053 45501
C(122) H(78) 2.7647 .
C(122) H(80) 3.2405 .
C(122) H(82) 3.2252 .
C(122) H(83) 2.0236 .
C(122) H(97) 3.1052 45501
C(123) H(20) 3.4361 45501
C(123) H(21) 3.5689 45501
C(123) H(78) 2.6661 .
C(123) H(79) 2.6633 .
C(123) H(85) 2.044(9) .
C(123) H(86) 3.279(9) .
C(123) H(88) 3.278(8) .
C(123) H(89) 2.04(1) .
C(124) H(20) 3.0459 45501
C(124) H(30) 3.4556 .
C(124) H(78) 2.7952 .
C(124) H(86) 2.047(9) .
C(124) H(87) 3.280(9) .
C(124) H(89) 3.275(9) .
C(125) H(20) 2.9359 45501
C(125) H(85) 2.047(9) .
C(125) H(87) 2.046(9) .
C(125) H(88) 3.275(8) .
C(126) H(20) 3.2391 45501
C(126) H(85) 3.279(8) .
C(126) H(86) 2.044(9) .
C(126) H(88) 2.044(9) .
C(126) H(89) 3.279(9) .
C(127) H(86) 3.276(9) .
C(127) H(87) 2.046(9) .
C(127) H(89) 2.047(9) .
C(128) H(79) 2.8275 .
C(128) H(85) 3.275(8) .
C(128) H(87) 3.280(8) .
C(128) H(88) 2.047(9) .
C(129) H(73) 2.6152 .
C(129) H(74) 2.6079 .
C(129) H(83) 3.3983 65501
C(129) H(90) 2.0243 .
C(129) H(92) 1.9963 .
C(130) H(17) 3.5763 75603
C(130) H(22) 3.1438 .
C(130) H(73) 3.2559 .
C(130) H(74) 3.2659 .
C(130) H(83) 3.4598 65501
C(130) H(91) 3.2296 .
C(130) H(92) 3.2267 .
C(130) H(93) 2.7685 .
C(131) H(22) 3.4330 .
C(131) H(84) 3.4772 65501
C(131) H(90) 2.0185 .
C(131) H(91) 2.0188 .
C(131) H(93) 2.6979 .
C(131) H(97) 2.6589 .
C(132) H(90) 3.2327 .
C(132) H(92) 3.2403 .
C(132) H(97) 2.7433 .
C(132) H(98) 2.7333 .
C(133) H(91) 2.0068 .
C(133) H(92) 2.0375 .
C(133) H(98) 2.6408 .
C(133) H(102) 2.6776 .
C(134) H(73) 3.0561 .
C(134) H(74) 3.3315 .
C(134) H(83) 3.4869 65501
C(134) H(90) 3.2231 .
C(134) H(91) 3.2420 .
C(134) H(102) 2.8043 .
C(135) H(22) 3.2348 .
C(135) H(84) 3.4400 65501
C(135) H(88) 3.57(1) 75603
C(135) H(90) 2.6312 .
C(135) H(91) 2.6808 .
C(135) H(93) 2.0342 .
C(135) H(94) 3.2394 .
C(135) H(96) 3.2461 .
C(135) H(97) 2.0368 .
C(136) H(21) 3.5505 .
C(136) H(22) 3.3485 .
C(136) H(90) 2.7153 .
C(136) H(94) 1.9945 .
C(136) H(95) 3.2451 .
C(136) H(97) 3.2503 .
C(137) H(15) 3.5244 75603
C(137) H(21) 3.2973 .
C(137) H(93) 2.0003 .
C(137) H(95) 2.0283 .
C(137) H(96) 3.2018 .
C(138) H(21) 3.1587 .
C(138) H(87) 3.27(1) 75603
C(138) H(93) 3.2430 .
C(138) H(94) 2.0163 .
C(138) H(96) 1.9856 .
C(138) H(97) 3.2302 .
C(139) H(21) 3.2669 .
C(139) H(66) 3.4967 65501
C(139) H(87) 2.93(1) 75603
C(139) H(88) 3.51(1) 75603
C(139) H(94) 3.1970 .
C(139) H(95) 2.0044 .
C(139) H(97) 2.0184 .
C(140) H(21) 3.5555 .
C(140) H(84) 3.2133 65501
C(140) H(87) 3.51(1) 75603
C(140) H(88) 3.11(1) 75603
C(140) H(91) 2.7626 .
C(140) H(93) 3.2512 .
C(140) H(95) 3.2406 .
C(140) H(96) 2.0034 .
C(141) H(51) 3.5943 .
C(141) H(91) 2.6537 .
C(141) H(92) 2.6594 .
C(141) H(98) 2.0082 .
C(141) H(99) 3.2544 .
C(141) H(101) 3.2415 .
C(141) H(102) 2.0285 .
C(142) H(81) 3.4122 65501
C(142) H(91) 2.7652 .
C(142) H(99) 2.0278 .
C(142) H(100) 3.2455 .
C(142) H(102) 3.2286 .
C(143) H(41) 3.4162 65501
C(143) H(98) 2.0176 .
C(143) H(100) 2.0189 .
C(143) H(101) 3.2331 .
C(144) H(41) 3.5679 65501
C(144) H(57) 3.4289 .
C(144) H(98) 3.2338 .
C(144) H(99) 2.0119 .
C(144) H(101) 2.0303 .
C(144) H(102) 3.2534 .
C(145) H(51) 3.3228 .
C(145) H(57) 3.4489 .
C(145) H(58) 3.3774 .
C(145) H(99) 3.2390 .
C(145) H(100) 2.0401 .
C(145) H(102) 2.0051 .
C(146) H(51) 3.0536 .
C(146) H(58) 3.4810 .
C(146) H(92) 2.7801 .
C(146) H(98) 3.2283 .
C(146) H(100) 3.2544 .
C(146) H(101) 2.0031 .
C(147) H(4) 3.4472 .
C(148) H(9) 3.3876 .
C(148) H(75) 3.4339 .
C(148) H(83) 2.9792 65501
C(149) H(5) 3.3472 .
C(149) H(9) 3.3057 .
C(149) H(53) 3.2521 .
C(149) H(82) 3.3226 65501
C(149) H(83) 3.2912 65501
C(150) H(72) 2.9260 45501
C(150) H(73) 3.1840 45501
C(151) H(79) 3.3526 65603
C(152) H(73) 3.2935 45501
C(152) H(79) 3.5550 65603
C(153) H(64) 3.3676 54501
C(155) H(40) 3.1634 54501
H(11) O(4) 3.2978 64603
H(11) O(6) 3.3209 64603
H(12) C(102) 3.5650 74603
H(12) C(103) 3.2003 74603
H(12) C(104) 3.4558 74603
H(15) C(137) 3.5244 74603
H(16) C(28) 3.5650 74603
H(16) C(31) 3.3561 74603
H(16) C(32) 2.8528 74603
H(16) C(33) 2.9592 74603
H(16) C(103) 3.1179 54501
H(16) C(104) 3.2533 54501
H(17) C(33) 3.5074 74603
H(17) C(100) 3.5848 74603
H(17) C(106) 3.5819 74603
H(17) C(107) 3.3888 74603
H(17) C(108) 3.3699 74603
H(17) C(109) 3.4756 74603
H(17) C(130) 3.5763 74603
H(18) C(97) 3.2946 74603
H(18) C(101) 2.9763 74603
H(18) C(102) 3.3482 74603
H(18) C(103) 3.4962 74603
H(18) C(104) 3.3510 74603
H(18) C(105) 3.0557 74603
H(18) C(106) 2.8726 74603
H(18) C(107) 3.5462 74603
H(19) C(96) 3.4373 74603
H(19) C(103) 3.5948 74603
H(20) C(123) 3.4361 65501
H(20) C(124) 3.0459 65501
H(20) C(125) 2.9359 65501
H(20) C(126) 3.2391 65501
H(21) C(114) 3.3335 65501
H(21) C(123) 3.5689 65501
H(22) C(25) 3.4889 75603
H(22) C(122) 3.3053 65501
H(24) O(4) 3.3948 64603
H(24) O(6) 3.4957 64603
H(28) C(44) 3.2149 .
H(29) C(44) 2.0126 .
H(31) C(44) 2.0320 .
H(33) C(55) 3.0761 54501
H(33) C(56) 2.9899 54501
H(33) C(59) 3.2912 54501
H(33) C(60) 3.5766 54501
H(34) C(53) 2.8143 54501
H(34) C(54) 2.9731 54501
H(34) C(55) 3.1414 54501
H(34) C(56) 3.1346 54501
H(34) C(57) 2.9905 54501
H(34) C(58) 2.8101 54501
H(34) C(76) 3.4105 54501
H(35) C(75) 3.2901 54501
H(35) C(76) 3.1102 54501
H(35) C(83) 2.8999 54501
H(35) C(84) 3.2376 54501
H(35) C(88) 3.1566 54501
H(40) C(155) 3.1634 56501
H(41) C(143) 3.4162 45501
H(41) C(144) 3.5679 45501
H(52) C(49) 3.5298 56501
H(52) C(50) 3.3257 56501
H(56) C(61) 3.4774 65501
H(56) C(62) 3.3129 65501
H(60) C(18) 3.4559 56501
H(60) C(22) 3.1589 56501
H(60) C(23) 3.2119 56501
H(61) C(23) 3.1852 56501
H(61) C(24) 2.8710 56501
H(61) C(25) 3.3106 56501
H(64) C(153) 3.3676 56501
H(66) C(139) 3.4967 45501
H(69) C(26) 3.1706 75603
H(69) C(27) 2.8892 75603
H(71) C(25) 3.2462 56501
H(71) C(28) 3.0985 75603
H(71) C(29) 2.8952 75603
H(71) C(30) 3.1679 75603
H(71) C(31) 3.5497 75603
H(71) C(33) 3.5188 75603
H(72) C(25) 3.1283 56501
H(72) C(150) 2.9260 65501
H(73) C(150) 3.1840 65501
H(73) C(152) 3.2935 65501
H(78) C(31) 3.1931 45501
H(79) O(4) 2.8492 64603
H(79) O(6) 3.2034 64603
H(79) C(151) 3.3526 64603
H(79) C(152) 3.5550 64603
H(81) C(80) 3.5228 45501
H(81) C(81) 3.3854 45501
H(81) C(142) 3.4122 45501
H(82) C(77) 3.1604 45501
H(82) C(78) 3.4212 45501
H(82) C(82) 3.2883 45501
H(82) C(149) 3.3226 45501
H(83) O(3) 2.9165 45501
H(83) C(129) 3.3983 45501
H(83) C(130) 3.4598 45501
H(83) C(134) 3.4869 45501
H(83) C(148) 2.9792 45501
H(83) C(149) 3.2912 45501
H(84) C(31) 3.2317 45501
H(84) C(32) 2.9220 45501
H(84) C(131) 3.4772 45501
H(84) C(135) 3.4400 45501
H(84) C(140) 3.2133 45501
H(85) C(44) 2.700(8) .
H(86) C(127) 3.276(9) .
H(87) C(94) 3.48(1) 64603
H(87) C(127) 2.046(9) .
H(87) C(138) 3.27(1) 74603
H(87) C(139) 2.93(1) 74603
H(87) C(140) 3.51(1) 74603
H(88) C(135) 3.57(1) 74603
H(88) C(139) 3.51(1) 74603
H(88) C(140) 3.11(1) 74603
H(89) C(127) 2.047(9) .
H(90) C(25) 3.3226 75603
H(90) C(26) 2.8105 75603
H(90) C(27) 3.2230 75603
H(93) C(22) 3.5498 75603
H(93) C(23) 3.2848 75603
H(93) C(24) 3.0339 75603
H(93) C(25) 3.0736 75603
H(93) C(26) 3.3418 75603
H(93) C(27) 3.5503 75603
H(94) O(5) 3.3268 75603
H(94) C(24) 3.1803 75603
H(96) C(94) 3.4716 65501
H(96) C(111) 3.0895 65501
H(96) C(112) 3.2120 65501
H(96) C(113) 3.2748 65501
H(96) C(114) 3.2375 65501
H(96) C(115) 3.0987 65501
H(96) C(116) 3.0326 65501
H(97) C(112) 3.1302 65501
H(97) C(113) 2.9137 65501
H(97) C(114) 3.5674 65501
H(97) C(117) 3.0021 65501
H(97) C(122) 3.1052 65501
H(98) C(118) 3.2101 65501
H(98) C(119) 2.8921 65501
H(98) C(120) 3.2097 65501

loop_
_geom_torsion_atom_site_label_1
_geom_torsion_atom_site_label_2
_geom_torsion_atom_site_label_3
_geom_torsion_atom_site_label_4
_geom_torsion
C(14) N(1) C(1) C(2) -58.3(4)
C(14) N(1) C(1) H(1) 62.2
C(14) N(1) C(1) H(2) -179.6
C(89) N(1) C(1) C(2) -179.1(3)
C(89) N(1) C(1) H(1) -58.6
C(89) N(1) C(1) H(2) 59.6
C(110) N(1) C(1) C(2) 62.1(4)
C(110) N(1) C(1) H(1) -177.4
C(110) N(1) C(1) H(2) -59.2
C(1) N(1) C(14) C(13) -32.2(4)
C(1) N(1) C(14) H(9) 89.3
C(1) N(1) C(14) H(10) -154.3
C(89) N(1) C(14) C(13) 87.4(4)
C(89) N(1) C(14) H(9) -151.0
C(89) N(1) C(14) H(10) -34.6
C(110) N(1) C(14) C(13) -152.4(3)
C(110) N(1) C(14) H(9) -30.9
C(110) N(1) C(14) H(10) 85.5
C(1) N(1) C(89) C(90) -75.8(4)
C(1) N(1) C(89) H(63) 45.5
C(1) N(1) C(89) H(64) 163.1
C(14) N(1) C(89) C(90) 162.5(3)
C(14) N(1) C(89) H(63) -76.3
C(14) N(1) C(89) H(64) 41.3
C(110) N(1) C(89) C(90) 42.5(4)
C(110) N(1) C(89) H(63) 163.7
C(110) N(1) C(89) H(64) -78.7
C(1) N(1) C(110) C(109) 163.4(3)
C(1) N(1) C(110) H(75) -75.3
C(1) N(1) C(110) H(76) 42.2
C(14) N(1) C(110) C(109) -74.8(4)
C(14) N(1) C(110) H(75) 46.5
C(14) N(1) C(110) H(76) 164.0
C(89) N(1) C(110) C(109) 45.6(4)
C(89) N(1) C(110) H(75) 166.9
C(89) N(1) C(110) H(76) -75.5
N(1) C(1) C(2) C(3) -107.6(5)
N(1) C(1) C(2) C(7) 75.3(5)
H(1) C(1) C(2) C(3) 131.6
H(1) C(1) C(2) C(7) -45.5
H(2) C(1) C(2) C(3) 13.4
H(2) C(1) C(2) C(7) -163.6
C(1) C(2) C(3) C(4) 180.0(3)
C(1) C(2) C(3) C(15) -9.1(6)
C(7) C(2) C(3) C(4) -3.1(6)
C(7) C(2) C(3) C(15) 167.8(4)
C(1) C(2) C(7) C(6) 179.1(4)
C(1) C(2) C(7) C(8) 5.3(6)
C(3) C(2) C(7) C(6) 1.8(6)
C(3) C(2) C(7) C(8) -171.9(4)
C(2) C(3) C(4) C(5) 2.4(6)
C(2) C(3) C(4) H(3) -178.4
C(15) C(3) C(4) C(5) -169.3(4)
C(15) C(3) C(4) H(3) 9.8
C(2) C(3) C(15) O(1) 30.6(6)
C(2) C(3) C(15) C(16) 146.1(4)
C(2) C(3) C(15) C(34) -88.7(5)
C(4) C(3) C(15) O(1) -158.4(4)
C(4) C(3) C(15) C(16) -42.9(5)
C(4) C(3) C(15) C(34) 82.3(4)
C(3) C(4) C(5) C(6) -0.4(7)
C(3) C(4) C(5) H(4) -179.5
H(3) C(4) C(5) C(6) -179.5
H(3) C(4) C(5) H(4) 1.4
C(4) C(5) C(6) C(7) -1.0(6)
C(4) C(5) C(6) H(5) 178.1
H(4) C(5) C(6) C(7) 178.1
H(4) C(5) C(6) H(5) -2.8
C(5) C(6) C(7) C(2) 0.3(6)
C(5) C(6) C(7) C(8) 174.2(4)
H(5) C(6) C(7) C(2) -178.8
H(5) C(6) C(7) C(8) -4.9
C(2) C(7) C(8) C(9) 126.2(4)
C(2) C(7) C(8) C(13) -53.1(6)
C(6) C(7) C(8) C(9) -47.6(5)
C(6) C(7) C(8) C(13) 133.0(4)
C(7) C(8) C(9) C(10) -179.9(3)
C(7) C(8) C(9) H(6) 0.1
C(13) C(8) C(9) C(10) -0.6(6)
C(13) C(8) C(9) H(6) 179.4
C(7) C(8) C(13) C(12) -178.9(4)
C(7) C(8) C(13) C(14) -3.5(6)
C(9) C(8) C(13) C(12) 1.7(6)
C(9) C(8) C(13) C(14) 177.2(4)
C(8) C(9) C(10) C(11) 0.1(5)
C(8) C(9) C(10) H(7) 179.8
H(6) C(9) C(10) C(11) -179.9
H(6) C(9) C(10) H(7) -0.2
C(9) C(10) C(11) C(12) -1.0(6)
C(9) C(10) C(11) H(8) 179.1
H(7) C(10) C(11) C(12) 179.4
H(7) C(10) C(11) H(8) -0.6
C(10) C(11) C(12) C(13) 2.2(6)
C(10) C(11) C(12) C(52) -176.8(4)
H(8) C(11) C(12) C(13) -177.9
H(8) C(11) C(12) C(52) 3.1
C(11) C(12) C(13) C(8) -2.5(6)
C(11) C(12) C(13) C(14) -177.5(4)
C(52) C(12) C(13) C(8) 176.5(4)
C(52) C(12) C(13) C(14) 1.5(6)
C(11) C(12) C(52) O(2) -123.3(4)
C(11) C(12) C(52) C(53) -3.2(5)
C(11) C(12) C(52) C(71) 119.6(4)
C(13) C(12) C(52) O(2) 57.7(5)
C(13) C(12) C(52) C(53) 177.8(4)
C(13) C(12) C(52) C(71) -59.4(5)
C(8) C(13) C(14) N(1) 69.7(5)
C(8) C(13) C(14) H(9) -51.8
C(8) C(13) C(14) H(10) -168.1
C(12) C(13) C(14) N(1) -115.3(4)
C(12) C(13) C(14) H(9) 123.3
C(12) C(13) C(14) H(10) 7.0
O(1) C(15) C(16) C(17) -95.6(5)
O(1) C(15) C(16) C(21) 78.0(5)
C(3) C(15) C(16) C(17) 144.3(4)
C(3) C(15) C(16) C(21) -42.0(6)
C(34) C(15) C(16) C(17) 24.5(6)
C(34) C(15) C(16) C(21) -161.8(4)
O(1) C(15) C(34) C(35) -20.8(6)
O(1) C(15) C(34) C(39) 163.6(4)
C(3) C(15) C(34) C(35) 99.4(5)
C(3) C(15) C(34) C(39) -76.1(5)
C(16) C(15) C(34) C(35) -137.6(4)
C(16) C(15) C(34) C(39) 46.9(6)
C(15) C(16) C(17) C(18) 173.3(4)
C(15) C(16) C(17) H(11) -7.3
C(21) C(16) C(17) C(18) -0.4(7)
C(21) C(16) C(17) H(11) 179.1
C(15) C(16) C(21) C(20) -172.4(4)
C(15) C(16) C(21) H(13) 6.2
C(17) C(16) C(21) C(20) 1.3(7)
C(17) C(16) C(21) H(13) 179.8
C(16) C(17) C(18) C(19) 0.5(7)
C(16) C(17) C(18) C(22) 179.7(4)
H(11) C(17) C(18) C(19) -179.0
H(11) C(17) C(18) C(22) 0.3
C(17) C(18) C(19) C(20) -1.5(7)
C(17) C(18) C(19) H(12) 178.6
C(22) C(18) C(19) C(20) 179.3(5)
C(22) C(18) C(19) H(12) -0.7
C(17) C(18) C(22) C(23) -30.7(7)
C(17) C(18) C(22) C(27) 149.5(5)
C(19) C(18) C(22) C(23) 148.5(5)
C(19) C(18) C(22) C(27) -31.2(7)
C(18) C(19) C(20) C(21) 2.4(7)
C(18) C(19) C(20) C(28) -176.4(5)
H(12) C(19) C(20) C(21) -177.7
H(12) C(19) C(20) C(28) 3.5
C(19) C(20) C(21) C(16) -2.3(7)
C(19) C(20) C(21) H(13) 179.2
C(28) C(20) C(21) C(16) 176.5(4)
C(28) C(20) C(21) H(13) -2.0
C(19) C(20) C(28) C(29) -29.1(8)
C(19) C(20) C(28) C(33) 150.0(5)
C(21) C(20) C(28) C(29) 152.2(5)
C(21) C(20) C(28) C(33) -28.8(7)
C(18) C(22) C(23) C(24) -179.6(5)
C(18) C(22) C(23) H(14) -0.6
C(27) C(22) C(23) C(24) 0.2(6)
C(27) C(22) C(23) H(14) 179.2
C(18) C(22) C(27) C(26) 178.8(5)
C(18) C(22) C(27) H(18) -1.1
C(23) C(22) C(27) C(26) -1.0(8)
C(23) C(22) C(27) H(18) 179.2
C(22) C(23) C(24) C(25) 0.7(8)
C(22) C(23) C(24) H(15) -179.0
H(14) C(23) C(24) C(25) -178.3
H(14) C(23) C(24) H(15) 2.0
C(23) C(24) C(25) C(26) -0.8(9)
C(23) C(24) C(25) H(16) 179.7
H(15) C(24) C(25) C(26) 178.9
H(15) C(24) C(25) H(16) -0.6
C(24) C(25) C(26) C(27) 0.0(9)
C(24) C(25) C(26) H(17) 179.9
H(16) C(25) C(26) C(27) 179.5
H(16) C(25) C(26) H(17) -0.6
C(25) C(26) C(27) C(22) 0.9(8)
C(25) C(26) C(27) H(18) -179.3
H(17) C(26) C(27) C(22) -179.0
H(17) C(26) C(27) H(18) 0.8
C(20) C(28) C(29) C(30) 178.4(6)
C(20) C(28) C(29) H(19) -2.6
C(33) C(28) C(29) C(30) -0.6(9)
C(33) C(28) C(29) H(19) 178.3
C(20) C(28) C(33) C(32) -178.0(5)
C(20) C(28) C(33) H(23) 2.3
C(29) C(28) C(33) C(32) 1.0(8)
C(29) C(28) C(33) H(23) -178.7
C(28) C(29) C(30) C(31) -1(1)
C(28) C(29) C(30) H(20) 178.6
H(19) C(29) C(30) C(31) 179.2
H(19) C(29) C(30) H(20) -0.4
C(29) C(30) C(31) C(32) 3(1)
C(29) C(30) C(31) H(21) -176.5
H(20) C(30) C(31) C(32) -176.5
H(20) C(30) C(31) H(21) 3.2
C(30) C(31) C(32) C(33) -3.5(9)
C(30) C(31) C(32) H(22) 177.2
H(21) C(31) C(32) C(33) 176.8
H(21) C(31) C(32) H(22) -2.5
C(31) C(32) C(33) C(28) 1.0(9)
C(31) C(32) C(33) H(23) -179.3
H(22) C(32) C(33) C(28) -179.7
H(22) C(32) C(33) H(23) 0.0
C(15) C(34) C(35) C(36) -176.5(4)
C(15) C(34) C(35) H(24) 3.4
C(39) C(34) C(35) C(36) -0.9(7)
C(39) C(34) C(35) H(24) 179.0
C(15) C(34) C(39) C(38) 175.6(4)
C(15) C(34) C(39) H(26) -3.6
C(35) C(34) C(39) C(38) 0.0(6)
C(35) C(34) C(39) H(26) -179.1
C(34) C(35) C(36) C(37) 0.5(7)
C(34) C(35) C(36) C(40) -179.6(4)
H(24) C(35) C(36) C(37) -179.3
H(24) C(35) C(36) C(40) 0.6
C(35) C(36) C(37) C(38) 0.7(8)
C(35) C(36) C(37) H(25) -179.4
C(40) C(36) C(37) C(38) -179.2(5)
C(40) C(36) C(37) H(25) 0.7
C(35) C(36) C(40) C(41) -39.4(7)
C(35) C(36) C(40) C(45) 139.4(5)
C(37) C(36) C(40) C(41) 140.5(5)
C(37) C(36) C(40) C(45) -40.7(7)
C(36) C(37) C(38) C(39) -1.6(7)
C(36) C(37) C(38) C(46) -179.9(4)
H(25) C(37) C(38) C(39) 178.6
H(25) C(37) C(38) C(46) 0.3
C(37) C(38) C(39) C(34) 1.2(7)
C(37) C(38) C(39) H(26) -179.7
C(46) C(38) C(39) C(34) 179.5(4)
C(46) C(38) C(39) H(26) -1.4
C(37) C(38) C(46) C(47) -37.8(7)
C(37) C(38) C(46) C(51) 145.9(5)
C(39) C(38) C(46) C(47) 143.9(5)
C(39) C(38) C(46) C(51) -32.3(7)
C(36) C(40) C(41) C(42) 179.5(5)
C(36) C(40) C(41) H(27) -0.7
C(45) C(40) C(41) C(42) 0.6(8)
C(45) C(40) C(41) H(27) -179.6
C(36) C(40) C(45) C(44) -178.8(5)
C(36) C(40) C(45) H(31) 2.1
C(41) C(40) C(45) C(44) 0.0(7)
C(41) C(40) C(45) H(31) -179.0
C(40) C(41) C(42) C(43) -2.6(8)
C(40) C(41) C(42) H(28) 178.5
H(27) C(41) C(42) C(43) 177.6
H(27) C(41) C(42) H(28) -1.4
C(41) C(42) C(43) C(44) 4.0(8)
C(41) C(42) C(43) H(29) -177.5
H(28) C(42) C(43) C(44) -177.1
H(28) C(42) C(43) H(29) 1.4
C(42) C(43) C(44) C(45) -3.3(8)
C(42) C(43) C(44) H(30) 177.9
H(29) C(43) C(44) C(45) 178.2
H(29) C(43) C(44) H(30) -0.6
C(43) C(44) C(45) C(40) 1.3(8)
C(43) C(44) C(45) H(31) -179.6
H(30) C(44) C(45) C(40) -179.9
H(30) C(44) C(45) H(31) -0.8
C(38) C(46) C(47) C(48) -177.8(5)
C(38) C(46) C(47) H(32) 3.0
C(51) C(46) C(47) C(48) -1.5(8)
C(51) C(46) C(47) H(32) 179.4
C(38) C(46) C(51) C(50) 176.1(5)
C(38) C(46) C(51) H(36) -3.9
C(47) C(46) C(51) C(50) -0.2(6)
C(47) C(46) C(51) H(36) 179.8
C(46) C(47) C(48) C(49) 2.7(9)
C(46) C(47) C(48) H(33) -177.6
H(32) C(47) C(48) C(49) -178.2
H(32) C(47) C(48) H(33) 1.6
C(47) C(48) C(49) C(50) -2(1)
C(47) C(48) C(49) H(34) 177.2
H(33) C(48) C(49) C(50) 178.0
H(33) C(48) C(49) H(34) -2.5
C(48) C(49) C(50) C(51) 0.6(9)
C(48) C(49) C(50) H(35) -178.7
H(34) C(49) C(50) C(51) -178.8
H(34) C(49) C(50) H(35) 1.9
C(49) C(50) C(51) C(46) 0.6(9)
C(49) C(50) C(51) H(36) -179.4
H(35) C(50) C(51) C(46) 179.9
H(35) C(50) C(51) H(36) -0.1
O(2) C(52) C(53) C(54) 34.5(5)
O(2) C(52) C(53) C(58) -144.9(4)
C(12) C(52) C(53) C(54) -85.4(5)
C(12) C(52) C(53) C(58) 95.2(5)
C(71) C(52) C(53) C(54) 149.6(4)
C(71) C(52) C(53) C(58) -29.8(6)
O(2) C(52) C(71) C(72) -154.3(4)
O(2) C(52) C(71) C(76) 31.6(5)
C(12) C(52) C(71) C(72) -35.8(6)
C(12) C(52) C(71) C(76) 150.1(4)
C(53) C(52) C(71) C(72) 88.8(5)
C(53) C(52) C(71) C(76) -85.3(5)
C(52) C(53) C(54) C(55) -179.7(4)
C(52) C(53) C(54) H(37) 0.2
C(58) C(53) C(54) C(55) -0.2(6)
C(58) C(53) C(54) H(37) 179.6
C(52) C(53) C(58) C(57) 180.0(3)
C(52) C(53) C(58) H(39) -0.3
C(54) C(53) C(58) C(57) 0.6(7)
C(54) C(53) C(58) H(39) -179.7
C(53) C(54) C(55) C(56) 0.1(5)
C(53) C(54) C(55) C(59) 176.4(4)
H(37) C(54) C(55) C(56) -179.7
H(37) C(54) C(55) C(59) -3.4
C(54) C(55) C(56) C(57) -0.4(7)
C(54) C(55) C(56) H(38) 179.9
C(59) C(55) C(56) C(57) -176.6(4)
C(59) C(55) C(56) H(38) 3.7
C(54) C(55) C(59) C(60) -32.8(7)
C(54) C(55) C(59) C(64) 147.0(5)
C(56) C(55) C(59) C(60) 143.4(6)
C(56) C(55) C(59) C(64) -36.8(7)
C(55) C(56) C(57) C(58) 0.7(7)
C(55) C(56) C(57) C(65) 177.7(5)
H(38) C(56) C(57) C(58) -179.6
H(38) C(56) C(57) C(65) -2.6
C(56) C(57) C(58) C(53) -0.8(7)
C(56) C(57) C(58) H(39) 179.5
C(65) C(57) C(58) C(53) -177.8(4)
C(65) C(57) C(58) H(39) 2.5
C(56) C(57) C(65) C(66) 45.3(7)
C(56) C(57) C(65) C(70) -138.8(5)
C(58) C(57) C(65) C(66) -137.7(5)
C(58) C(57) C(65) C(70) 38.2(7)
C(55) C(59) C(60) C(61) -177.8(6)
C(55) C(59) C(60) H(40) 2.3
C(64) C(59) C(60) C(61) 2.4(9)
C(64) C(59) C(60) H(40) -177.5
C(55) C(59) C(64) C(63) 176.3(5)
C(55) C(59) C(64) H(44) -4.1
C(60) C(59) C(64) C(63) -3.9(8)
C(60) C(59) C(64) H(44) 175.7
C(59) C(60) C(61) C(62) 1(1)
C(59) C(60) C(61) H(41) -178.3
H(40) C(60) C(61) C(62) -179.0
H(40) C(60) C(61) H(41) 1.5
C(60) C(61) C(62) C(63) -3(1)
C(60) C(61) C(62) H(42) 176.4
H(41) C(61) C(62) C(63) 176.3
H(41) C(61) C(62) H(42) -4.1
C(61) C(62) C(63) C(64) 1.7(9)
C(61) C(62) C(63) H(43) -178.2
H(42) C(62) C(63) C(64) -178.0
H(42) C(62) C(63) H(43) 2.2
C(62) C(63) C(64) C(59) 2.0(8)
C(62) C(63) C(64) H(44) -177.7
H(43) C(63) C(64) C(59) -178.2
H(43) C(63) C(64) H(44) 2.2
C(57) C(65) C(66) C(67) 176.4(5)
C(57) C(65) C(66) H(45) -3.2
C(70) C(65) C(66) C(67) 0.4(7)
C(70) C(65) C(66) H(45) -179.3
C(57) C(65) C(70) C(69) -177.8(5)
C(57) C(65) C(70) H(49) 2.8
C(66) C(65) C(70) C(69) -1.8(8)
C(66) C(65) C(70) H(49) 178.8
C(65) C(66) C(67) C(68) 0.6(9)
C(65) C(66) C(67) H(46) 179.9
H(45) C(66) C(67) C(68) -179.7
H(45) C(66) C(67) H(46) -0.4
C(66) C(67) C(68) C(69) -0.3(8)
C(66) C(67) C(68) H(47) -179.7
H(46) C(67) C(68) C(69) -179.6
H(46) C(67) C(68) H(47) 1.0
C(67) C(68) C(69) C(70) -1(1)
C(67) C(68) C(69) H(48) 178.7
H(47) C(68) C(69) C(70) 178.3
H(47) C(68) C(69) H(48) -1.8
C(68) C(69) C(70) C(65) 2.2(9)
C(68) C(69) C(70) H(49) -178.4
H(48) C(69) C(70) C(65) -177.7
H(48) C(69) C(70) H(49) 1.8
C(52) C(71) C(72) C(73) -175.0(4)
C(52) C(71) C(72) H(50) 5.3
C(76) C(71) C(72) C(73) -0.9(7)
C(76) C(71) C(72) H(50) 179.4
C(52) C(71) C(76) C(75) 175.1(4)
C(52) C(71) C(76) H(52) -5.5
C(72) C(71) C(76) C(75) 0.8(7)
C(72) C(71) C(76) H(52) -179.8
C(71) C(72) C(73) C(74) 0.8(7)
C(71) C(72) C(73) C(77) 179.3(4)
H(50) C(72) C(73) C(74) -179.5
H(50) C(72) C(73) C(77) -1.0
C(72) C(73) C(74) C(75) -0.7(7)
C(72) C(73) C(74) H(51) 179.3
C(77) C(73) C(74) C(75) -179.2(4)
C(77) C(73) C(74) H(51) 0.8
C(72) C(73) C(77) C(78) 17.0(7)
C(72) C(73) C(77) C(82) -159.3(5)
C(74) C(73) C(77) C(78) -164.5(5)
C(74) C(73) C(77) C(82) 19.1(7)
C(73) C(74) C(75) C(76) 0.7(7)
C(73) C(74) C(75) C(83) 176.7(4)
H(51) C(74) C(75) C(76) -179.3
H(51) C(74) C(75) C(83) -3.3
C(74) C(75) C(76) C(71) -0.7(7)
C(74) C(75) C(76) H(52) 179.9
C(83) C(75) C(76) C(71) -176.6(4)
C(83) C(75) C(76) H(52) 4.0
C(74) C(75) C(83) C(84) -45.1(7)
C(74) C(75) C(83) C(88) 135.8(5)
C(76) C(75) C(83) C(84) 130.8(5)
C(76) C(75) C(83) C(88) -48.3(7)
C(73) C(77) C(78) C(79) -178.1(5)
C(73) C(77) C(78) H(53) 3.9
C(82) C(77) C(78) C(79) -1.6(7)
C(82) C(77) C(78) H(53) -179.6
C(73) C(77) C(82) C(81) 176.2(5)
C(73) C(77) C(82) H(57) -4.2
C(78) C(77) C(82) C(81) -0.3(6)
C(78) C(77) C(82) H(57) 179.3
C(77) C(78) C(79) C(80) 2.6(8)
C(77) C(78) C(79) H(54) -177.8
H(53) C(78) C(79) C(80) -179.4
H(53) C(78) C(79) H(54) 0.2
C(78) C(79) C(80) C(81) -1.6(8)
C(78) C(79) C(80) H(55) 178.9
H(54) C(79) C(80) C(81) 178.8
H(54) C(79) C(80) H(55) -0.7
C(79) C(80) C(81) C(82) -0.3(8)
C(79) C(80) C(81) H(56) 179.3
H(55) C(80) C(81) C(82) 179.2
H(55) C(80) C(81) H(56) -1.2
C(80) C(81) C(82) C(77) 1.3(9)
C(80) C(81) C(82) H(57) -178.3
H(56) C(81) C(82) C(77) -178.3
H(56) C(81) C(82) H(57) 2.1
C(75) C(83) C(84) C(85) -179.4(5)
C(75) C(83) C(84) H(58) 1.5
C(88) C(83) C(84) C(85) -0.3(7)
C(88) C(83) C(84) H(58) -179.4
C(75) C(83) C(88) C(87) 178.4(5)
C(75) C(83) C(88) H(62) -0.8
C(84) C(83) C(88) C(87) -0.8(8)
C(84) C(83) C(88) H(62) -179.9
C(83) C(84) C(85) C(86) 0.8(8)
C(83) C(84) C(85) H(59) -179.5
H(58) C(84) C(85) C(86) 179.9
H(58) C(84) C(85) H(59) -0.4
C(84) C(85) C(86) C(87) -0.3(8)
C(84) C(85) C(86) H(60) 179.2
H(59) C(85) C(86) C(87) -180.0
H(59) C(85) C(86) H(60) -0.5
C(85) C(86) C(87) C(88) -0.8(9)
C(85) C(86) C(87) H(61) 180.0
H(60) C(86) C(87) C(88) 179.8
H(60) C(86) C(87) H(61) 0.5
C(86) C(87) C(88) C(83) 1.3(9)
C(86) C(87) C(88) H(62) -179.6
H(61) C(87) C(88) C(83) -179.5
H(61) C(87) C(88) H(62) -0.3
N(1) C(89) C(90) C(91) 103.5(4)
N(1) C(89) C(90) C(99) -76.9(5)
H(63) C(89) C(90) C(91) -17.5
H(63) C(89) C(90) C(99) 162.1
H(64) C(89) C(90) C(91) -135.2
H(64) C(89) C(90) C(99) 44.4
C(89) C(90) C(91) C(92) 177.7(4)
C(89) C(90) C(91) H(65) -1.5
C(99) C(90) C(91) C(92) -1.9(7)
C(99) C(90) C(91) H(65) 178.9
C(89) C(90) C(99) C(98) 178.5(4)
C(89) C(90) C(99) C(100) 2.7(6)
C(91) C(90) C(99) C(98) -2.0(6)
C(91) C(90) C(99) C(100) -177.7(4)
C(90) C(91) C(92) C(93) 2.7(7)
C(90) C(91) C(92) C(111) -179.7(4)
H(65) C(91) C(92) C(93) -178.1
H(65) C(91) C(92) C(111) -0.6
C(91) C(92) C(93) C(94) 179.7(6)
C(91) C(92) C(93) C(98) 0.4(7)
C(111) C(92) C(93) C(94) 2.2(8)
C(111) C(92) C(93) C(98) -177.1(5)
C(91) C(92) C(111) C(112) 52.1(7)
C(91) C(92) C(111) C(116) -124.2(6)
C(93) C(92) C(111) C(112) -130.4(5)
C(93) C(92) C(111) C(116) 53.3(8)
C(92) C(93) C(94) C(95) -178.2(7)
C(92) C(93) C(94) H(66) 3.6
C(98) C(93) C(94) C(95) 1(1)
C(98) C(93) C(94) H(66) -177.1
C(92) C(93) C(98) C(97) 174.2(5)
C(92) C(93) C(98) C(99) -4.1(7)
C(94) C(93) C(98) C(97) -5.2(8)
C(94) C(93) C(98) C(99) 176.6(5)
C(93) C(94) C(95) C(96) 2(1)
C(93) C(94) C(95) H(67) -179.3
H(66) C(94) C(95) C(96) -179.4
H(66) C(94) C(95) H(67) -1.1
C(94) C(95) C(96) C(97) -1(1)
C(94) C(95) C(96) H(68) 178.2
H(67) C(95) C(96) C(97) 179.9
H(67) C(95) C(96) H(68) -0.1
C(95) C(96) C(97) C(98) -2(1)
C(95) C(96) C(97) H(69) 178.5
H(68) C(96) C(97) C(98) 177.5
H(68) C(96) C(97) H(69) -1.5
C(96) C(97) C(98) C(93) 5.9(8)
C(96) C(97) C(98) C(99) -175.9(5)
H(69) C(97) C(98) C(93) -175.1
H(69) C(97) C(98) C(99) 3.1
C(93) C(98) C(99) C(90) 4.9(7)
C(93) C(98) C(99) C(100) -179.5(4)
C(97) C(98) C(99) C(90) -173.3(4)
C(97) C(98) C(99) C(100) 2.3(7)
C(90) C(99) C(100) C(101) -128.0(5)
C(90) C(99) C(100) C(109) 51.6(6)
C(98) C(99) C(100) C(101) 56.3(6)
C(98) C(99) C(100) C(109) -124.0(5)
C(99) C(100) C(101) C(102) 9.3(7)
C(99) C(100) C(101) C(106) -174.0(4)
C(109) C(100) C(101) C(102) -170.4(5)
C(109) C(100) C(101) C(106) 6.3(7)
C(99) C(100) C(109) C(108) 174.6(4)
C(99) C(100) C(109) C(110) -1.6(6)
C(101) C(100) C(109) C(108) -5.7(6)
C(101) C(100) C(109) C(110) 178.1(4)
C(100) C(101) C(102) C(103) -178.6(5)
C(100) C(101) C(102) H(70) 0.1
C(106) C(101) C(102) C(103) 4.7(8)
C(106) C(101) C(102) H(70) -176.5
C(100) C(101) C(106) C(105) 178.7(5)
C(100) C(101) C(106) C(107) -1.8(7)
C(102) C(101) C(106) C(105) -4.6(7)
C(102) C(101) C(106) C(107) 174.9(4)
C(101) C(102) C(103) C(104) -2.1(9)
C(101) C(102) C(103) H(71) 178.4
H(70) C(102) C(103) C(104) 179.2
H(70) C(102) C(103) H(71) -0.3
C(102) C(103) C(104) C(105) 0(1)
C(102) C(103) C(104) H(72) 179.8
H(71) C(103) C(104) C(105) 178.9
H(71) C(103) C(104) H(72) -0.7
C(103) C(104) C(105) C(106) 0.8(9)
C(103) C(104) C(105) H(73) -179.5
H(72) C(104) C(105) C(106) -179.7
H(72) C(104) C(105) H(73) 0.1
C(104) C(105) C(106) C(101) 1.9(8)
C(104) C(105) C(106) C(107) -177.7(5)
H(73) C(105) C(106) C(101) -177.9
H(73) C(105) C(106) C(107) 2.6
C(101) C(106) C(107) C(108) -3.5(7)
C(101) C(106) C(107) C(129) 172.6(4)
C(105) C(106) C(107) C(108) 176.1(5)
C(105) C(106) C(107) C(129) -7.9(7)
C(106) C(107) C(108) C(109) 4.2(7)
C(106) C(107) C(108) H(74) -175.5
C(129) C(107) C(108) C(109) -171.9(4)
C(129) C(107) C(108) H(74) 8.4
C(106) C(107) C(129) C(130) -93.0(6)
C(106) C(107) C(129) C(134) 91.8(6)
C(108) C(107) C(129) C(130) 83.1(6)
C(108) C(107) C(129) C(134) -92.2(6)
C(107) C(108) C(109) C(100) 0.5(7)
C(107) C(108) C(109) C(110) 176.7(4)
H(74) C(108) C(109) C(100) -179.8
H(74) C(108) C(109) C(110) -3.6
C(100) C(109) C(110) N(1) -75.0(5)
C(100) C(109) C(110) H(75) 163.9
C(100) C(109) C(110) H(76) 46.1
C(108) C(109) C(110) N(1) 108.8(4)
C(108) C(109) C(110) H(75) -12.3
C(108) C(109) C(110) H(76) -130.1
C(92) C(111) C(112) C(113) -176.7(4)
C(92) C(111) C(112) H(77) 3.5
C(116) C(111) C(112) C(113) -0.3(7)
C(116) C(111) C(112) H(77) 179.9
C(92) C(111) C(116) C(115) 176.9(5)
C(92) C(111) C(116) H(79) -3.7
C(112) C(111) C(116) C(115) 0.7(9)
C(112) C(111) C(116) H(79) -179.9
C(111) C(112) C(113) C(114) 1.0(7)
C(111) C(112) C(113) C(117) -179.8(4)
H(77) C(112) C(113) C(114) -179.2
H(77) C(112) C(113) C(117) -0.1
C(112) C(113) C(114) C(115) -2.0(8)
C(112) C(113) C(114) H(78) 178.7
C(117) C(113) C(114) C(115) 178.8(5)
C(117) C(113) C(114) H(78) -0.4
C(112) C(113) C(117) C(118) -34.6(7)
C(112) C(113) C(117) C(122) 145.6(5)
C(114) C(113) C(117) C(118) 144.5(5)
C(114) C(113) C(117) C(122) -35.3(7)
C(113) C(114) C(115) C(116) 2.3(9)
C(113) C(114) C(115) C(123) -176.4(5)
H(78) C(114) C(115) C(116) -178.4
H(78) C(114) C(115) C(123) 2.9
C(114) C(115) C(116) C(111) -1.6(9)
C(114) C(115) C(116) H(79) 179.0
C(123) C(115) C(116) C(111) 177.1(6)
C(123) C(115) C(116) H(79) -2.3
C(114) C(115) C(123) C(124) -44.3(8)
C(114) C(115) C(123) C(128) 137.9(6)
C(116) C(115) C(123) C(124) 137.0(6)
C(116) C(115) C(123) C(128) -40.8(9)
C(113) C(117) C(118) C(119) 178.3(5)
C(113) C(117) C(118) H(80) -1.0
C(122) C(117) C(118) C(119) -1.9(8)
C(122) C(117) C(118) H(80) 178.9
C(113) C(117) C(122) C(121) -178.3(5)
C(113) C(117) C(122) H(84) 1.2
C(118) C(117) C(122) C(121) 1.9(8)
C(118) C(117) C(122) H(84) -178.6
C(117) C(118) C(119) C(120) 1.3(8)
C(117) C(118) C(119) H(81) -179.6
H(80) C(118) C(119) C(120) -179.5
H(80) C(118) C(119) H(81) -0.4
C(118) C(119) C(120) C(121) -0.7(8)
C(118) C(119) C(120) H(82) 180.0
H(81) C(119) C(120) C(121) -179.8
H(81) C(119) C(120) H(82) 0.9
C(119) C(120) C(121) C(122) 0.7(9)
C(119) C(120) C(121) H(83) -179.6
H(82) C(120) C(121) C(122) -179.9
H(82) C(120) C(121) H(83) -0.2
C(120) C(121) C(122) C(117) -1.3(9)
C(120) C(121) C(122) H(84) 179.2
H(83) C(121) C(122) C(117) 179.0
H(83) C(121) C(122) H(84) -0.5
C(115) C(123) C(124) C(125) -177.8(6)
C(115) C(123) C(124) H(85) 2(1)
C(128) C(123) C(124) C(125) -0.0(9)
C(128) C(123) C(124) H(85) 180.0(8)
C(115) C(123) C(128) C(127) 177.8(6)
C(115) C(123) C(128) H(89) -2(1)
C(124) C(123) C(128) C(127) 0.0(9)
C(124) C(123) C(128) H(89) -180.0(8)
C(123) C(124) C(125) C(126) 0.0(9)
C(123) C(124) C(125) H(86) 180.0(8)
H(85) C(124) C(125) C(126) -180.0(7)
H(85) C(124) C(125) H(86) 0(1)
C(124) C(125) C(126) C(127) -0.0(8)
C(124) C(125) C(126) H(87) -180.0(8)
H(86) C(125) C(126) C(127) 180.0(7)
H(86) C(125) C(126) H(87) 0(1)
C(125) C(126) C(127) C(128) 0.0(8)
C(125) C(126) C(127) H(88) 180.0(8)
H(87) C(126) C(127) C(128) 180.0(7)
H(87) C(126) C(127) H(88) 0(1)
C(126) C(127) C(128) C(123) -0.0(8)
C(126) C(127) C(128) H(89) 180.0(8)
H(88) C(127) C(128) C(123) -180.0(7)
H(88) C(127) C(128) H(89) 0(1)
C(107) C(129) C(130) C(131) -175.1(5)
C(107) C(129) C(130) H(90) 4.3
C(134) C(129) C(130) C(131) 0.3(7)
C(134) C(129) C(130) H(90) 179.8
C(107) C(129) C(134) C(133) 175.2(5)
C(107) C(129) C(134) H(92) -4.4
C(130) C(129) C(134) C(133) 0.0(7)
C(130) C(129) C(134) H(92) -179.6
C(129) C(130) C(131) C(132) -1.3(7)
C(129) C(130) C(131) C(135) 177.8(5)
H(90) C(130) C(131) C(132) 179.3
H(90) C(130) C(131) C(135) -1.6
C(130) C(131) C(132) C(133) 1.9(8)
C(130) C(131) C(132) H(91) -178.5
C(135) C(131) C(132) C(133) -177.1(5)
C(135) C(131) C(132) H(91) 2.5
C(130) C(131) C(135) C(136) 32.3(8)
C(130) C(131) C(135) C(140) -146.4(5)
C(132) C(131) C(135) C(136) -148.7(5)
C(132) C(131) C(135) C(140) 32.6(7)
C(131) C(132) C(133) C(134) -1.6(8)
C(131) C(132) C(133) C(141) 175.2(5)
H(91) C(132) C(133) C(134) 178.8
H(91) C(132) C(133) C(141) -4.4
C(132) C(133) C(134) C(129) 0.6(8)
C(132) C(133) C(134) H(92) -179.8
C(141) C(133) C(134) C(129) -176.2(5)
C(141) C(133) C(134) H(92) 3.4
C(132) C(133) C(141) C(142) -35.7(8)
C(132) C(133) C(141) C(146) 143.3(5)
C(134) C(133) C(141) C(142) 141.0(5)
C(134) C(133) C(141) C(146) -40.0(8)
C(131) C(135) C(136) C(137) -176.6(6)
C(131) C(135) C(136) H(93) 2.9
C(140) C(135) C(136) C(137) 2.1(8)
C(140) C(135) C(136) H(93) -178.4
C(131) C(135) C(140) C(139) 175.0(5)
C(131) C(135) C(140) H(97) -3.8
C(136) C(135) C(140) C(139) -3.8(8)
C(136) C(135) C(140) H(97) 177.4
C(135) C(136) C(137) C(138) -0.2(8)
C(135) C(136) C(137) H(94) 179.9
H(93) C(136) C(137) C(138) -179.7
H(93) C(136) C(137) H(94) 0.4
C(136) C(137) C(138) C(139) -0.1(8)
C(136) C(137) C(138) H(95) -179.8
H(94) C(137) C(138) C(139) 179.9
H(94) C(137) C(138) H(95) 0.1
C(137) C(138) C(139) C(140) -1(1)
C(137) C(138) C(139) H(96) 178.5
H(95) C(138) C(139) C(140) 178.1
H(95) C(138) C(139) H(96) -1.8
C(138) C(139) C(140) C(135) 3.6(9)
C(138) C(139) C(140) H(97) -177.5
H(96) C(139) C(140) C(135) -176.5
H(96) C(139) C(140) H(97) 2.3
C(133) C(141) C(142) C(143) -177.7(5)
C(133) C(141) C(142) H(98) 2.1
C(146) C(141) C(142) C(143) 3.3(9)
C(146) C(141) C(142) H(98) -176.9
C(133) C(141) C(146) C(145) 178.6(6)
C(133) C(141) C(146) H(102) -1.0
C(142) C(141) C(146) C(145) -2.4(9)
C(142) C(141) C(146) H(102) 178.0
C(141) C(142) C(143) C(144) -1(1)
C(141) C(142) C(143) H(99) 178.5
H(98) C(142) C(143) C(144) 178.4
H(98) C(142) C(143) H(99) -1.3
C(142) C(143) C(144) C(145) 0(1)
C(142) C(143) C(144) H(100) 179.4
H(99) C(143) C(144) C(145) 179.1
H(99) C(143) C(144) H(100) -0.9
C(143) C(144) C(145) C(146) 1(1)
C(143) C(144) C(145) H(101) -178.4
H(100) C(144) C(145) C(146) -178.5
H(100) C(144) C(145) H(101) 1.6
C(144) C(145) C(146) C(141) 0.0(9)
C(144) C(145) C(146) H(102) 179.6
H(101) C(145) C(146) C(141) 179.9
H(101) C(145) C(146) H(102) -0.5
